data_7713469
loop_
_publ_author_name
'Mikhailenko, Maxim V.'
'Ivanov, Vladislav V.'
'Shestakov, Alexander F.'
'Kuzmin, Alexey V.'
'Khasanov, Salavat S.'
'Otsuka, Akihiro'
'Yamochi, Hideki'
'Kitagawa, Hiroshi'
'Konarev, Dmitri V.'

_publ_section_title
;
 Magnetic behavior and ground spin states for coordination
 {L.[M(II)(Hal)2]3}(3-) assemblies (Hal = Cl or I) of radical trianion
 hexacyanohexaazatriphenylenes (L) with three coordinated high-spin Fe(II)
 (S = 2) or Co(II) (S = 3/2) centers
;
_journal_name_full 'Dalton Transactions'
_journal_paper_doi 10.1039/D3DT01571H
_journal_year 2023
_chemical_formula_moiety 'C84 H114 Co3 I6 K3 N18 O18, 2(C6 H4 Cl2)'
_chemical_formula_sum 'C96 H122 Cl4 Co3 I6 K3 N18 O18'
_chemical_formula_weight 3013.40
_space_group_crystal_system monoclinic
_space_group_IT_number 14
_space_group_name_Hall '-P 2yn'
_space_group_name_H-M_alt 'P 1 21/n 1'
_atom_sites_solution_hydrogens geom
_atom_sites_solution_primary direct
_audit_creation_date 2023-07-03
_audit_creation_method
;FinalCif V123 by Daniel Kratzert, Freiburg 2023, 
https://dkratzert.de/finalcif.html
;
_audit_update_record
;
2023-07-03 deposited with the CCDC.	2023-07-13 downloaded from the CCDC.
;
_cell_angle_alpha 90
_cell_angle_beta 90.747(3)
_cell_angle_gamma 90
_cell_formula_units_Z 4
_cell_length_a 14.4244(4)
_cell_length_b 38.0773(10)
_cell_length_c 22.1900(10)
_cell_measurement_reflns_used 21542
_cell_measurement_temperature 150.00(14)
_cell_measurement_theta_max 25.1240
_cell_measurement_theta_min 1.6820
_cell_volume 12186.6(7)
_computing_cell_refinement 'CrysAlisPro 1.171.42.72a (Rigaku OD, 2022)'
_computing_data_collection 'CrysAlisPro 1.171.42.72a (Rigaku OD, 2022)'
_computing_data_reduction 'CrysAlisPro 1.171.42.72a (Rigaku OD, 2022)'
_computing_molecular_graphics 'Olex2 1.5 (Dolomanov et al., 2009)'
_computing_publication_material 'Olex2 1.5 (Dolomanov et al., 2009)'
_computing_structure_refinement 'SHELXL 2018/3 (Sheldrick, 2015)'
_computing_structure_solution 'SHELXT  (Sheldrick, 2015)'
_diffrn_ambient_temperature 150.15
_diffrn_detector_area_resol_mean 5.2283
_diffrn_detector_type AtlasS2
_diffrn_measured_fraction_theta_full 0.997
_diffrn_measured_fraction_theta_max 0.873
_diffrn_measurement_details
;
List of Runs (angles in degrees, time in seconds):

  # Type    Start    End  Width  t~exp~   \w     \q     \k     \f   Frames
#--------------------------------------------------------------------------
  1  \w    -57.00  54.00   1.00  100.00    --   16.58 -37.00  30.00  111
  2  \w    -11.00  18.00   1.00  100.00    --  -16.73  77.00 -30.00   29
  3  \w     -9.00  82.00   1.00  100.00    --   16.58  57.00-150.00   91
  4  \w    -17.00  96.00   1.00  100.00    --   16.58  57.00 -30.00  113
;
_diffrn_measurement_device 'four-circle diffractometer'
_diffrn_measurement_device_type 'Xcalibur, AtlasS2, Gemini'
_diffrn_measurement_method '\w scans'
_diffrn_radiation_type MoK\a
_diffrn_radiation_wavelength 0.71073
_diffrn_reflns_av_unetI/netI 0.1362
_diffrn_reflns_Laue_measured_fraction_full 0.997
_diffrn_reflns_Laue_measured_fraction_max 0.873
_diffrn_reflns_limit_h_max 19
_diffrn_reflns_limit_h_min -19
_diffrn_reflns_limit_k_max 49
_diffrn_reflns_limit_k_min -49
_diffrn_reflns_limit_l_max 15
_diffrn_reflns_limit_l_min -30
_diffrn_reflns_number 31373
_diffrn_reflns_point_group_measured_fraction_full 0.997
_diffrn_reflns_point_group_measured_fraction_max 0.873
_diffrn_reflns_theta_full 25.242
_diffrn_reflns_theta_max 29.131
_diffrn_reflns_theta_min 1.674
_exptl_absorpt_coefficient_mu 2.179
_exptl_absorpt_correction_T_max 1.00000
_exptl_absorpt_correction_T_min 0.84958
_exptl_absorpt_correction_type multi-scan
_exptl_absorpt_process_details
;
CrysAlisPro 1.171.42.72a (Rigaku Oxford Diffraction, 2022)
Empirical absorption correction using spherical harmonics,
implemented in SCALE3 ABSPACK scaling algorithm.
;
_exptl_crystal_colour 'metallic dark black'
_exptl_crystal_colour_lustre metallic
_exptl_crystal_colour_modifier dark
_exptl_crystal_colour_primary black
_exptl_crystal_density_diffrn 1.642
_exptl_crystal_description block
_exptl_crystal_F_000 5968
_exptl_crystal_size_max 0.374
_exptl_crystal_size_mid 0.177
_exptl_crystal_size_min 0.114
_refine_diff_density_max 1.643
_refine_diff_density_min -1.647
_refine_diff_density_rms 0.188
_refine_ls_extinction_method none
_refine_ls_goodness_of_fit_ref 1.017
_refine_ls_hydrogen_treatment constr
_refine_ls_matrix_type full
_refine_ls_number_parameters 1294
_refine_ls_number_reflns 31373
_refine_ls_number_restraints 2177
_refine_ls_restrained_S_all 1.011
_refine_ls_R_factor_all 0.1520
_refine_ls_R_factor_gt 0.0955
_refine_ls_shift/su_max 0.005
_refine_ls_shift/su_mean 0.000
_refine_ls_structure_factor_coef Fsqd
_refine_ls_weighting_details 'w=1/[\s^2^(Fo^2^)+(0.1075P)^2^+58.6359P] where P=(Fo^2^+2Fc^2^)/3'
_refine_ls_weighting_scheme calc
_refine_ls_wR_factor_gt 0.2269
_refine_ls_wR_factor_ref 0.2447
_reflns_Friedel_coverage 0.000
_reflns_number_gt 17681
_reflns_number_total 31373
_reflns_threshold_expression 'I > 2\s(I)'
_twin_special_details
;
Component 2 rotated by -179.9977\% 
around [-0.00 0.00 1.00] (reciprocal) or [0.02 -0.00 1.00] (direct)
;
_cod_data_source_file d3dt01571h2.cif
_cod_data_source_block exp_2492_int2_twin1_hklf4
_cod_database_code 7713469
_olex2_refinement_description
;
1. Twinned data refinement
 Scales: 0.5147(12)
 0.4853(12)
2. Fixed Uiso
 At 1.2 times of:
  All C(H) groups, All C(H,H) groups, All C(H,H,H,H) groups
3. Restrained distances
 C130-C124 \\sim C129-C123 \\sim C128-C122 \\sim C127-C121 \\sim C126-C120
\\sim C125-C119
 with sigma of 0.02
 N107-C125 \\sim N108-C126 \\sim N109-C127 \\sim N110-C128 \\sim N111-C129
\\sim N112-C130
 with sigma of 0.02
 C128-C127 \\sim C125-C126 \\sim C129-C130
 with sigma of 0.02
 N107-N108 \\sim N109-N110 \\sim N111-N112
 with sigma of 0.02
 C115-N109 \\sim N109-C122
 with sigma of 0.02
 C121-C128 \\sim C128-C116
 with sigma of 0.02
 C115-C127 \\sim C127-C122
 with sigma of 0.02
 C121-N110 \\sim N110-C116
 with sigma of 0.02
 O203-C208 \\sim O2-C208
 with sigma of 0.02
 O203-C210 \\sim O2-C210
 with sigma of 0.04
 O203-C209 \\sim O2-C2
 with sigma of 0.02
 K21-O203 \\sim K21-O2
 with sigma of 0.02
 C209-C210 \\sim C2-C210
 with sigma of 0.02
 K21-C209 \\sim K21-C2
 with sigma of 0.04
 C208-C209 \\sim C208-C2
 with sigma of 0.04
4. Rigid bond restraints
 All non-hydrogen atoms
 with sigma for 1-2 distances of 0.01 and sigma for 1-3 distances of 0.01
5. Uiso/Uaniso restraints and constraints
Uanis(C117) \\sim Ueq, Uanis(C118) \\sim Ueq, Uanis(C113) \\sim Ueq,
Uanis(C114) \\sim Ueq, Uanis(C115) \\sim Ueq, Uanis(C116) \\sim Ueq,
Uanis(C101) \\sim Ueq, Uanis(C102) \\sim Ueq, Uanis(C103) \\sim Ueq,
Uanis(C104) \\sim Ueq, Uanis(C105) \\sim Ueq, Uanis(C106) \\sim Ueq,
Uanis(C107) \\sim Ueq, Uanis(C108) \\sim Ueq, Uanis(C109) \\sim Ueq,
Uanis(C110) \\sim Ueq, Uanis(C111) \\sim Ueq, Uanis(C112) \\sim Ueq,
Uanis(C119) \\sim Ueq, Uanis(C120) \\sim Ueq, Uanis(C121) \\sim Ueq,
Uanis(C122) \\sim Ueq, Uanis(C123) \\sim Ueq, Uanis(C124) \\sim Ueq,
Uanis(C125) \\sim Ueq, Uanis(C126) \\sim Ueq, Uanis(C127) \\sim Ueq,
Uanis(C128) \\sim Ueq, Uanis(C129) \\sim Ueq, Uanis(C130) \\sim Ueq,
Uanis(C201) \\sim Ueq, Uanis(C202) \\sim Ueq, Uanis(C203) \\sim Ueq,
Uanis(C204) \\sim Ueq, Uanis(C205) \\sim Ueq, Uanis(C206) \\sim Ueq,
Uanis(C207) \\sim Ueq, Uanis(C208) \\sim Ueq, Uanis(C209) \\sim Ueq,
Uanis(C210) \\sim Ueq, Uanis(C211) \\sim Ueq, Uanis(C212) \\sim Ueq,
Uanis(C213) \\sim Ueq, Uanis(C214) \\sim Ueq, Uanis(C215) \\sim Ueq,
Uanis(C216) \\sim Ueq, Uanis(C217) \\sim Ueq, Uanis(C218) \\sim Ueq,
Uanis(C301) \\sim Ueq, Uanis(C302) \\sim Ueq, Uanis(C303) \\sim Ueq,
Uanis(C304) \\sim Ueq, Uanis(C305) \\sim Ueq, Uanis(C306) \\sim Ueq,
Uanis(C307) \\sim Ueq, Uanis(C308) \\sim Ueq, Uanis(C309) \\sim Ueq,
Uanis(C310) \\sim Ueq, Uanis(C311) \\sim Ueq, Uanis(C312) \\sim Ueq,
Uanis(C313) \\sim Ueq, Uanis(C314) \\sim Ueq, Uanis(C315) \\sim Ueq,
Uanis(C316) \\sim Ueq, Uanis(C317) \\sim Ueq, Uanis(C318) \\sim Ueq,
Uanis(C401) \\sim Ueq, Uanis(C402) \\sim Ueq, Uanis(C403) \\sim Ueq,
Uanis(C404) \\sim Ueq, Uanis(C405) \\sim Ueq, Uanis(C406) \\sim Ueq,
Uanis(C407) \\sim Ueq, Uanis(C408) \\sim Ueq, Uanis(C409) \\sim Ueq,
Uanis(C410) \\sim Ueq, Uanis(C411) \\sim Ueq, Uanis(C412) \\sim Ueq,
Uanis(C413) \\sim Ueq, Uanis(C414) \\sim Ueq, Uanis(C415) \\sim Ueq,
Uanis(C416) \\sim Ueq, Uanis(C417) \\sim Ueq, Uanis(C418) \\sim Ueq, Uanis(C51)
\\sim Ueq, Uanis(C52) \\sim Ueq, Uanis(C53) \\sim Ueq, Uanis(C54) \\sim Ueq,
Uanis(C55) \\sim Ueq, Uanis(C56) \\sim Ueq, Uanis(C71) \\sim Ueq, Uanis(C72)
\\sim Ueq, Uanis(C73) \\sim Ueq, Uanis(C74) \\sim Ueq, Uanis(C75) \\sim Ueq,
Uanis(C76) \\sim Ueq, Uanis(C61) \\sim Ueq, Uanis(C62) \\sim Ueq, Uanis(C63)
\\sim Ueq, Uanis(C64) \\sim Ueq, Uanis(C65) \\sim Ueq, Uanis(C66) \\sim Ueq,
Uanis(C2) \\sim Ueq: with sigma of 0.02 and sigma for terminal atoms of 0.04
Uanis(N101) \\sim Ueq, Uanis(N102) \\sim Ueq, Uanis(N103) \\sim Ueq,
Uanis(N104) \\sim Ueq, Uanis(N105) \\sim Ueq, Uanis(N106) \\sim Ueq,
Uanis(N111) \\sim Ueq, Uanis(N112) \\sim Ueq, Uanis(N107) \\sim Ueq,
Uanis(N108) \\sim Ueq, Uanis(N109) \\sim Ueq, Uanis(N110) \\sim Ueq,
Uanis(N201) \\sim Ueq, Uanis(N202) \\sim Ueq, Uanis(N301) \\sim Ueq,
Uanis(N302) \\sim Ueq, Uanis(N401) \\sim Ueq, Uanis(N402) \\sim Ueq: with sigma
of 0.02 and sigma for terminal atoms of 0.04
Uanis(O201) \\sim Ueq, Uanis(O202) \\sim Ueq, Uanis(O203) \\sim Ueq,
Uanis(O204) \\sim Ueq, Uanis(O205) \\sim Ueq, Uanis(O206) \\sim Ueq,
Uanis(O301) \\sim Ueq, Uanis(O302) \\sim Ueq, Uanis(O303) \\sim Ueq,
Uanis(O304) \\sim Ueq, Uanis(O305) \\sim Ueq, Uanis(O306) \\sim Ueq,
Uanis(O401) \\sim Ueq, Uanis(O402) \\sim Ueq, Uanis(O403) \\sim Ueq,
Uanis(O404) \\sim Ueq, Uanis(O405) \\sim Ueq, Uanis(O406) \\sim Ueq, Uanis(O2)
\\sim Ueq: with sigma of 0.02 and sigma for terminal atoms of 0.04
Uanis(N105) \\sim Ueq, Uanis(N102) \\sim Ueq, Uanis(N108) \\sim Ueq,
Uanis(N106) \\sim Ueq, Uanis(N101) \\sim Ueq, Uanis(C116) \\sim Ueq,
Uanis(C118) \\sim Ueq, Uanis(N110) \\sim Ueq, Uanis(C113) \\sim Ueq,
Uanis(N112) \\sim Ueq, Uanis(C117) \\sim Ueq, Uanis(N103) \\sim Ueq,
Uanis(C114) \\sim Ueq, Uanis(N107) \\sim Ueq, Uanis(N111) \\sim Ueq,
Uanis(N104) \\sim Ueq, Uanis(C115) \\sim Ueq, Uanis(N109) \\sim Ueq: with sigma
of 0.01 and sigma for terminal atoms of 0.02
Uanis(C110) \\sim Ueq, Uanis(C126) \\sim Ueq, Uanis(C103) \\sim Ueq,
Uanis(C119) \\sim Ueq, Uanis(C121) \\sim Ueq, Uanis(C124) \\sim Ueq,
Uanis(C106) \\sim Ueq, Uanis(C101) \\sim Ueq, Uanis(C129) \\sim Ueq,
Uanis(C112) \\sim Ueq, Uanis(C107) \\sim Ueq, Uanis(C123) \\sim Ueq,
Uanis(C108) \\sim Ueq, Uanis(C105) \\sim Ueq, Uanis(C128) \\sim Ueq,
Uanis(C109) \\sim Ueq, Uanis(C104) \\sim Ueq, Uanis(C102) \\sim Ueq,
Uanis(C120) \\sim Ueq, Uanis(C127) \\sim Ueq, Uanis(C122) \\sim Ueq,
Uanis(C111) \\sim Ueq, Uanis(C125) \\sim Ueq, Uanis(C130) \\sim Ueq: with sigma
of 0.01 and sigma for terminal atoms of 0.02
Uanis(C61) = Uanis(C62) = Uanis(C63) = Uanis(C64) = Uanis(C65) = Uanis(C66)
Uanis(C72) = Uanis(C71) = Uanis(C76) = Uanis(C75) = Uanis(C74) = Uanis(C73)
Uanis(C2) = Uanis(C209)
Uanis(Cl71) = Uanis(Cl72)
Uanis(O2) = Uanis(O203)
6. Rigid body (RIGU) restrains
 C212, C211, O204, C210, C209, O203, C208, C207
 with sigma for 1-2 distances of 0.004 and sigma for 1-3 distances of 0.004
 C312, C311, O304, C310, C309, O303, C308, C307
 with sigma for 1-2 distances of 0.004 and sigma for 1-3 distances of 0.004
 C206, C205, O202, C204, C203, O201, C202, C201
 with sigma for 1-2 distances of 0.004 and sigma for 1-3 distances of 0.004
 C218, C217, O206, C216, C215, O205, C214, C213
 with sigma for 1-2 distances of 0.004 and sigma for 1-3 distances of 0.004
 C306, C305, O302, C304, C303, O301, C302, C301
 with sigma for 1-2 distances of 0.004 and sigma for 1-3 distances of 0.004
 C318, C317, O306, C316, C315, O305, C314, C313
 with sigma for 1-2 distances of 0.004 and sigma for 1-3 distances of 0.004
 C418, C417, O406, C416, C415, O405, C414, C413
 with sigma for 1-2 distances of 0.004 and sigma for 1-3 distances of 0.004
 C412, C411, O404, C410, C409, O403, C408, C407
 with sigma for 1-2 distances of 0.004 and sigma for 1-3 distances of 0.004
 C406, C405, O402, C404, C403, O401, C402, C401
 with sigma for 1-2 distances of 0.004 and sigma for 1-3 distances of 0.004
7. Same fragment restrains
{K21, O201, O202, O203, O204, O205, O206, N201, N202, C201, C202, C203, C204,
C205, C206, C207, C208, C209, C210, C211, C212, C213, C214, C215, C216, C217,
C218} sigma for 1-2: 0.0001, 1-3: 0.0001
as in
{K41, O401, O402, O403, O404, O405, O406, N401, N402, C401, C402, C403, C404,
C405, C406, C407, C408, C409, C410, C411, C412, C413, C414, C415, C416, C417,
C418}
{K21, O201, O202, O203, O204, O205, O206, N201, N202, C201, C202, C203, C204,
C205, C206, C207, C208, C209, C210, C211, C212, C213, C214, C215, C216, C217,
C218} sigma for 1-2: 0.0001, 1-3: 0.0001
as in
{K31, O301, O302, O303, O304, O305, O306, N301, N302, C301, C302, C303, C304,
C305, C306, C307, C308, C309, C310, C311, C312, C313, C314, C315, C316, C317,
C318}
8. Others
 Sof(Cl62)=Sof(Cl61)=Sof(C61)=Sof(C62)=Sof(C63)=Sof(H63)=Sof(C64)=Sof(H64)=
 Sof(C65)=Sof(H65)=Sof(C66)=Sof(H66)=1-FVAR(1)
 Sof(Cl71)=Sof(Cl72)=Sof(C71)=Sof(C72)=Sof(C73)=Sof(H73)=Sof(C74)=Sof(H74)=
 Sof(C75)=Sof(H75)=Sof(C76)=Sof(H76)=FVAR(1)
 Sof(H20Q)=Sof(H20R)=Sof(H21C)=Sof(H21D)=Sof(O2)=Sof(C2)=Sof(H2A)=Sof(H2B)=1-
 FVAR(2)
 Sof(O203)=Sof(H20O)=Sof(H20P)=Sof(C209)=Sof(H20S)=Sof(H20T)=Sof(H21A)=
 Sof(H21B)=FVAR(2)
9.a Free rotating group:
 Cl52(Cl51,C51,C52,C53,C54,C55,C56), Cl71(Cl72,C71,C72,C73,C74,C75,C76),
 Cl62(Cl61,C61,C62,C63,C64,C65,C66)
9.b Secondary CH2 refined with riding coordinates:
 C201(H20A,H20B), C202(H20C,H20D), C203(H20E,H20F), C204(H20G,H20H), C205(H20I,
 H20J), C206(H20K,H20L), C207(H20M,H20N), C208(H20O,H20P), C208(H20Q,H20R),
 C209(H20S,H20T), C210(H21A,H21B), C210(H21C,H21D), C211(H21E,H21F), C212(H21G,
 H21H), C213(H21I,H21J), C214(H21K,H21L), C215(H21M,H21N), C216(H21O,H21P),
 C217(H21Q,H21R), C218(H21S,H21T), C301(H30A,H30B), C302(H30C,H30D), C303(H30E,
 H30F), C304(H30G,H30H), C305(H30I,H30J), C306(H30K,H30L), C307(H30M,H30N),
 C308(H30O,H30P), C309(H30Q,H30R), C310(H31A,H31B), C311(H31C,H31D), C312(H31E,
 H31F), C313(H31G,H31H), C314(H31I,H31J), C315(H31K,H31L), C316(H31M,H31N),
 C317(H31O,H31P), C318(H31Q,H31R), C401(H40A,H40B), C402(H40C,H40D), C403(H40E,
 H40F), C404(H40G,H40H), C405(H40I,H40J), C406(H40K,H40L), C407(H40M,H40N),
 C408(H40O,H40P), C409(H40Q,H40R), C410(H41A,H41B), C411(H41C,H41D), C412(H41E,
 H41F), C413(H41G,H41H), C414(H41I,H41J), C415(H41K,H41L), C416(H41M,H41N),
 C417(H41O,H41P), C418(H41Q,H41R), C2(H2A,H2B)
9.c Aromatic/amide H refined with riding coordinates:
 C117(H117), C118(H118), C113(H113), C114(H114), C115(H115), C116(H116),
 C53(H53), C54(H54), C55(H55), C56(H56), C73(H73), C74(H74), C75(H75), C76(H76),
  C63(H63), C64(H64), C65(H65), C66(H66)
;
_olex2_submission_special_instructions 'No special instructions were received'
_oxdiff_exptl_absorpt_empirical_details
;
Empirical correction (ABSPACK) includes:
- Absorption correction using spherical harmonics
- Frame scaling
;
_shelx_shelxl_version_number 2018/3
_shelx_space_group_comment
;
The symmetry employed for this shelxl refinement is uniquely defined
by the following loop, which should always be used as a source of
symmetry information in preference to the above space-group names.
They are only intended as comments.
;
_shelx_estimated_absorpt_t_min 0.496
_shelx_estimated_absorpt_t_max 0.789

loop_
_space_group_symop_operation_xyz
'x, y, z'
'-x+1/2, y+1/2, -z+1/2'
'-x, -y, -z'
'x-1/2, -y-1/2, z-1/2'

loop_
_atom_site_label
_atom_site_type_symbol
_atom_site_fract_x
_atom_site_fract_y
_atom_site_fract_z
_atom_site_U_iso_or_equiv
_atom_site_adp_type
_atom_site_occupancy
_atom_site_site_symmetry_order
_atom_site_calc_flag
_atom_site_refinement_flags_posn
_atom_site_refinement_flags_adp
_atom_site_refinement_flags_occupancy
_atom_site_disorder_assembly
_atom_site_disorder_group
I11 I 0.89060(5) 0.47173(2) 0.75929(5) 0.0381(2) Uani 1 1 d . U . . .
I12 I 0.58179(5) 0.48033(2) 0.75543(5) 0.0346(2) Uani 1 1 d . U . . .
I13 I 0.87616(7) 0.27511(3) 0.55213(7) 0.0615(4) Uani 1 1 d . U . . .
I14 I 0.58508(7) 0.27101(3) 0.53767(7) 0.0650(4) Uani 1 1 d . U . . .
I15 I 0.87122(7) 0.26905(3) 0.95404(8) 0.0742(5) Uani 1 1 d . U . . .
I16 I 0.58100(6) 0.26460(3) 0.95970(7) 0.0650(4) Uani 1 1 d . U . . .
Co11 Co 0.72946(10) 0.44344(4) 0.75750(9) 0.0256(4) Uani 1 1 d . U . . .
Co12 Co 0.72393(12) 0.29201(5) 0.59831(10) 0.0394(5) Uani 1 1 d . U . . .
Co13 Co 0.71952(12) 0.28793(5) 0.90447(11) 0.0458(6) Uani 1 1 d . U . . .
N101 N 0.7216(6) 0.4034(3) 0.8158(5) 0.0246(19) Uani 1 1 d . U . . .
N102 N 0.7245(6) 0.4060(3) 0.6950(5) 0.0233(19) Uani 1 1 d . U . . .
N103 N 0.7190(6) 0.3411(3) 0.6279(5) 0.028(2) Uani 1 1 d . U . . .
N104 N 0.7204(7) 0.2804(3) 0.6859(6) 0.037(2) Uani 1 1 d . U . . .
N105 N 0.7207(7) 0.2786(3) 0.8160(6) 0.038(2) Uani 1 1 d . U . . .
N106 N 0.7158(7) 0.3378(3) 0.8773(5) 0.033(2) Uani 1 1 d . U . . .
C117 C 0.7232(8) 0.3685(4) 0.9721(6) 0.034(3) Uani 1 1 d . U . . .
H117 H 0.718069 0.346872 0.993055 0.041 Uiso 1 1 calc R U . . .
C118 C 0.7329(8) 0.4320(4) 0.9108(6) 0.031(3) Uani 1 1 d . U . . .
H118 H 0.734291 0.453889 0.890119 0.038 Uiso 1 1 calc R U . . .
C113 C 0.7329(8) 0.4373(3) 0.6006(6) 0.029(3) Uani 1 1 d . U . . .
H113 H 0.734030 0.458932 0.621862 0.035 Uiso 1 1 calc R U . . .
C114 C 0.7259(8) 0.3742(3) 0.5375(6) 0.032(2) Uani 1 1 d . U . . .
H114 H 0.722710 0.352817 0.515564 0.038 Uiso 1 1 calc R U . . .
C115 C 0.7366(9) 0.2179(3) 0.6882(9) 0.051(3) Uani 1 1 d D U . . .
H115 H 0.737919 0.218546 0.645389 0.061 Uiso 1 1 calc R U . . .
C116 C 0.7374(9) 0.2167(3) 0.8129(8) 0.046(3) Uani 1 1 d D U . . .
H116 H 0.735329 0.215754 0.855650 0.056 Uiso 1 1 calc R U . . .
N111 N 0.7430(11) 0.3952(4) 1.1207(6) 0.078(4) Uani 1 1 d D U . . .
N112 N 0.7590(9) 0.4887(3) 1.0353(6) 0.066(4) Uani 1 1 d D U . . .
N107 N 0.7614(10) 0.4965(3) 0.4852(6) 0.064(3) Uani 1 1 d D U . . .
N108 N 0.7481(10) 0.4060(4) 0.3902(5) 0.066(4) Uani 1 1 d D U . . .
N109 N 0.7685(12) 0.1296(4) 0.6540(6) 0.079(4) Uani 1 1 d D U . . .
N110 N 0.7697(14) 0.1288(4) 0.8362(8) 0.125(7) Uani 1 1 d D U . . .
C101 C 0.7169(8) 0.3724(3) 0.7890(6) 0.026(2) Uani 1 1 d . U . . .
C102 C 0.7186(7) 0.3741(3) 0.7252(6) 0.024(2) Uani 1 1 d . U . . .
C103 C 0.7161(7) 0.3423(3) 0.6904(6) 0.026(2) Uani 1 1 d . U . . .
C104 C 0.7186(8) 0.3097(3) 0.7220(7) 0.032(2) Uani 1 1 d . U . . .
C105 C 0.7174(8) 0.3083(3) 0.7852(7) 0.029(2) Uani 1 1 d . U . . .
C106 C 0.7162(7) 0.3405(3) 0.8188(6) 0.025(2) Uani 1 1 d . U . . .
C107 C 0.7242(7) 0.4060(3) 0.6334(6) 0.023(2) Uani 1 1 d . U . . .
C108 C 0.7218(8) 0.3735(3) 0.5993(6) 0.025(2) Uani 1 1 d . U . . .
C109 C 0.7257(8) 0.2493(4) 0.7193(8) 0.037(3) Uani 1 1 d . U . . .
C110 C 0.7278(9) 0.2491(4) 0.7805(8) 0.043(3) Uani 1 1 d . U . . .
C111 C 0.7214(7) 0.3688(3) 0.9098(6) 0.028(2) Uani 1 1 d . U . . .
C112 C 0.7264(7) 0.4016(3) 0.8783(6) 0.027(2) Uani 1 1 d . U . . .
C119 C 0.7397(7) 0.4378(3) 0.5407(6) 0.029(2) Uani 1 1 d D U . . .
C120 C 0.7346(8) 0.4063(4) 0.5059(5) 0.032(3) Uani 1 1 d D U . . .
C121 C 0.7456(10) 0.1858(3) 0.7166(7) 0.050(3) Uani 1 1 d D U . . .
C122 C 0.7500(9) 0.1860(3) 0.7776(7) 0.047(3) Uani 1 1 d D U . . .
C123 C 0.7323(9) 0.3997(4) 1.0045(6) 0.038(3) Uani 1 1 d D U . . .
C124 C 0.7375(8) 0.4317(3) 0.9734(6) 0.034(3) Uani 1 1 d D U . . .
C125 C 0.7506(9) 0.4706(3) 0.5105(6) 0.040(3) Uani 1 1 d D U . . .
C126 C 0.7420(9) 0.4076(3) 0.4422(5) 0.036(3) Uani 1 1 d D U . . .
C127 C 0.7536(13) 0.1539(4) 0.6827(7) 0.074(5) Uani 1 1 d D U . . .
C128 C 0.7605(13) 0.1541(4) 0.8095(7) 0.074(5) Uani 1 1 d D U . . .
C129 C 0.7400(10) 0.3970(4) 1.0680(6) 0.049(3) Uani 1 1 d D U . . .
C130 C 0.7530(10) 0.4630(3) 1.0078(7) 0.047(3) Uani 1 1 d D U . . .
K21 K 0.76005(4) 0.58162(2) 0.49158(3) 0.0436(8) Uani 1 1 d D U . . .
O201 O 0.90330(7) 0.55848(3) 0.57218(5) 0.072(3) Uani 1 1 d D U . . .
O202 O 0.71494(7) 0.54989(3) 0.60383(5) 0.067(3) Uani 1 1 d D U . . .
O203 O 0.83355(7) 0.64940(3) 0.49159(5) 0.060(3) Uani 0.01(2) 1 d D U P A 1
O204 O 0.64978(7) 0.64053(3) 0.52072(5) 0.078(3) Uani 1 1 d D U . . .
O205 O 0.82251(7) 0.55672(3) 0.37979(4) 0.071(3) Uani 1 1 d D U . . .
O206 O 0.63208(7) 0.54902(3) 0.41199(5) 0.080(3) Uani 1 1 d D U . . .
N201 N 0.96119(6) 0.59029(2) 0.45950(4) 0.092(3) Uani 1 1 d D U . . .
N202 N 0.55961(6) 0.57298(2) 0.52353(4) 0.050(2) Uani 1 1 d D U . . .
C201 C 1.01799(10) 0.58270(4) 0.51329(6) 0.105(6) Uani 1 1 d D U . . .
H20A H 1.019959 0.603963 0.538949 0.126 Uiso 1 1 calc R U . . .
H20B H 1.082153 0.577729 0.500486 0.126 Uiso 1 1 calc R U . . .
C202 C 0.98381(10) 0.55165(5) 0.55149(8) 0.092(6) Uani 1 1 d D U . . .
H20C H 0.980894 0.530158 0.526427 0.110 Uiso 1 1 calc R U . . .
H20D H 1.027812 0.547372 0.585312 0.110 Uiso 1 1 calc R U . . .
C203 C 0.87292(10) 0.53396(6) 0.61572(8) 0.063(4) Uani 1 1 d D U . . .
H20E H 0.920769 0.531900 0.647913 0.075 Uiso 1 1 calc R U . . .
H20F H 0.866113 0.510651 0.596410 0.075 Uiso 1 1 calc R U . . .
C204 C 0.78619(10) 0.54363(7) 0.64237(7) 0.056(4) Uani 1 1 d D U . . .
H20G H 0.767570 0.524586 0.670074 0.067 Uiso 1 1 calc R U . . .
H20H H 0.796479 0.564979 0.667024 0.067 Uiso 1 1 calc R U . . .
C205 C 0.62720(10) 0.55230(8) 0.62455(7) 0.052(4) Uani 1 1 d D U . . .
H20I H 0.620468 0.575055 0.645616 0.062 Uiso 1 1 calc R U . . .
H20J H 0.617749 0.533462 0.654605 0.062 Uiso 1 1 calc R U . . .
C206 C 0.55336(10) 0.54960(4) 0.57788(6) 0.068(4) Uani 1 1 d D U . . .
H20K H 0.493372 0.554363 0.597450 0.081 Uiso 1 1 calc R U . . .
H20L H 0.551569 0.524978 0.563581 0.081 Uiso 1 1 calc R U . . .
C207 C 0.97918(11) 0.62818(4) 0.45074(7) 0.107(6) Uani 1 1 d D U . . .
H20M H 1.046357 0.632077 0.457568 0.128 Uiso 1 1 calc R U . . .
H20N H 0.965952 0.633642 0.407867 0.128 Uiso 1 1 calc R U . . .
C208 C 0.93096(9) 0.65327(4) 0.48611(13) 0.095(6) Uani 1 1 d D U . . .
H20O H 0.958528 0.652942 0.527196 0.114 Uiso 0.01(2) 1 calc R U P A 1
H20P H 0.943026 0.676805 0.468956 0.114 Uiso 0.01(2) 1 calc R U P A 1
H20Q H 0.954928 0.677280 0.479234 0.114 Uiso 0.99(2) 1 calc R U P A 2
H20R H 0.936197 0.647658 0.529583 0.114 Uiso 0.99(2) 1 calc R U P A 2
C209 C 0.78764(9) 0.67399(4) 0.52397(13) 0.074(4) Uani 0.01(2) 1 d D U P A 1
H20S H 0.814249 0.697586 0.516963 0.089 Uiso 0.01(2) 1 calc R U P A 1
H20T H 0.792039 0.668645 0.567573 0.089 Uiso 0.01(2) 1 calc R U P A 1
C210 C 0.68493(9) 0.67265(4) 0.50187(14) 0.120(7) Uani 1 1 d D U . . .
H21A H 0.649199 0.692218 0.519547 0.144 Uiso 0.01(2) 1 calc R U P A 1
H21B H 0.681344 0.674535 0.457405 0.144 Uiso 0.01(2) 1 calc R U P A 1
H21C H 0.679934 0.688716 0.536752 0.144 Uiso 0.99(2) 1 calc R U P A 2
H21D H 0.641045 0.681533 0.470772 0.144 Uiso 0.99(2) 1 calc R U P A 2
C211 C 0.55787(9) 0.64067(4) 0.51462(12) 0.063(4) Uani 1 1 d D U . . .
H21E H 0.539071 0.639326 0.471610 0.075 Uiso 1 1 calc R U . . .
H21F H 0.530956 0.662132 0.532500 0.075 Uiso 1 1 calc R U . . .
C212 C 0.52743(11) 0.60815(3) 0.54846(7) 0.056(3) Uani 1 1 d D U . . .
H21G H 0.458829 0.607995 0.549427 0.067 Uiso 1 1 calc R U . . .
H21H H 0.550091 0.610137 0.590632 0.067 Uiso 1 1 calc R U . . .
C213 C 0.97580(10) 0.56915(4) 0.40595(6) 0.111(6) Uani 1 1 d D U . . .
H21I H 0.986620 0.544663 0.419277 0.134 Uiso 1 1 calc R U . . .
H21J H 1.033785 0.577368 0.387176 0.134 Uiso 1 1 calc R U . . .
C214 C 0.90410(10) 0.56836(8) 0.35904(7) 0.112(6) Uani 1 1 d D U . . .
H21K H 0.895746 0.592306 0.342456 0.134 Uiso 1 1 calc R U . . .
H21L H 0.924479 0.552905 0.325877 0.134 Uiso 1 1 calc R U . . .
C215 C 0.75325(10) 0.55096(8) 0.33676(7) 0.098(5) Uani 1 1 d D U . . .
H21M H 0.777922 0.535936 0.304280 0.118 Uiso 1 1 calc R U . . .
H21N H 0.734694 0.573698 0.318637 0.118 Uiso 1 1 calc R U . . .
C216 C 0.67105(10) 0.53392(7) 0.36278(7) 0.083(5) Uani 1 1 d D U . . .
H21O H 0.622766 0.532436 0.330768 0.099 Uiso 1 1 calc R U . . .
H21P H 0.688401 0.509557 0.373666 0.099 Uiso 1 1 calc R U . . .
C217 C 0.55279(10) 0.53628(5) 0.43587(8) 0.069(4) Uani 1 1 d D U . . .
H21Q H 0.567740 0.515275 0.460427 0.083 Uiso 1 1 calc R U . . .
H21R H 0.510616 0.528838 0.402710 0.083 Uiso 1 1 calc R U . . .
C218 C 0.50431(10) 0.56220(4) 0.47399(6) 0.064(4) Uani 1 1 d D U . . .
H21S H 0.487627 0.582976 0.449306 0.076 Uiso 1 1 calc R U . . .
H21T H 0.446195 0.551683 0.488922 0.076 Uiso 1 1 calc R U . . .
K31 K 0.76419(4) 0.35994(2) 1.24759(3) 0.0564(9) Uani 1 1 d D U . . .
O301 O 0.69378(7) 0.31268(3) 1.15825(5) 0.090(3) Uani 1 1 d D U . . .
O302 O 0.88454(7) 0.33053(3) 1.16004(5) 0.119(4) Uani 1 1 d D U . . .
O303 O 0.69799(7) 0.31687(3) 1.33922(4) 0.089(4) Uani 1 1 d D U . . .
O304 O 0.88286(7) 0.33533(3) 1.34094(5) 0.104(4) Uani 1 1 d D U . . .
O305 O 0.62916(7) 0.41331(3) 1.24678(6) 0.068(2) Uani 1 1 d D U . . .
O306 O 0.82214(7) 0.43080(3) 1.24999(6) 0.101(3) Uani 1 1 d D U . . .
N301 N 0.56172(6) 0.34032(2) 1.24421(4) 0.077(3) Uani 1 1 d D U . . .
N302 N 0.96594(6) 0.37950(2) 1.25097(4) 0.117(4) Uani 1 1 d D U . . .
C301 C 0.54231(10) 0.32167(4) 1.18756(6) 0.098(5) Uani 1 1 d D U . . .
H30A H 0.532905 0.339224 1.155147 0.117 Uiso 1 1 calc R U . . .
H30B H 0.483584 0.308492 1.191773 0.117 Uiso 1 1 calc R U . . .
C302 C 0.61853(10) 0.29589(5) 1.16811(9) 0.127(7) Uani 1 1 d D U . . .
H30C H 0.629258 0.278230 1.200194 0.152 Uiso 1 1 calc R U . . .
H30D H 0.598459 0.283399 1.131056 0.152 Uiso 1 1 calc R U . . .
C303 C 0.76309(10) 0.29199(5) 1.13076(9) 0.123(7) Uani 1 1 d D U . . .
H30E H 0.736826 0.281058 1.093834 0.147 Uiso 1 1 calc R U . . .
H30F H 0.781593 0.272876 1.158656 0.147 Uiso 1 1 calc R U . . .
C304 C 0.84404(10) 0.31192(6) 1.11513(8) 0.163(9) Uani 1 1 d D U . . .
H30G H 0.890646 0.295499 1.098813 0.195 Uiso 1 1 calc R U . . .
H30H H 0.826652 0.328389 1.082374 0.195 Uiso 1 1 calc R U . . .
C305 C 0.97029(10) 0.34433(7) 1.15287(7) 0.124(6) Uani 1 1 d D U . . .
H30I H 0.965208 0.364827 1.125568 0.149 Uiso 1 1 calc R U . . .
H30J H 1.009567 0.326615 1.132845 0.149 Uiso 1 1 calc R U . . .
C306 C 1.01755(10) 0.35563(4) 1.20918(6) 0.151(8) Uani 1 1 d D U . . .
H30K H 1.075806 0.367585 1.198007 0.181 Uiso 1 1 calc R U . . .
H30L H 1.035041 0.334265 1.232052 0.181 Uiso 1 1 calc R U . . .
C307 C 0.54708(11) 0.31228(4) 1.28923(6) 0.122(7) Uani 1 1 d D U . . .
H30M H 0.480957 0.312970 1.300581 0.146 Uiso 1 1 calc R U . . .
H30N H 0.557460 0.289523 1.268826 0.146 Uiso 1 1 calc R U . . .
C308 C 0.60070(10) 0.31210(7) 1.34355(8) 0.114(7) Uani 1 1 d D U . . .
H30O H 0.576405 0.330810 1.370000 0.137 Uiso 1 1 calc R U . . .
H30P H 0.589783 0.289426 1.364086 0.137 Uiso 1 1 calc R U . . .
C309 C 0.74901(10) 0.31568(8) 1.39104(8) 0.124(7) Uani 1 1 d D U . . .
H30Q H 0.724396 0.297540 1.418508 0.149 Uiso 1 1 calc R U . . .
H30R H 0.747506 0.338673 1.411825 0.149 Uiso 1 1 calc R U . . .
C310 C 0.84968(9) 0.30645(6) 1.37238(9) 0.090(5) Uani 1 1 d D U . . .
H31A H 0.888838 0.301870 1.408497 0.109 Uiso 1 1 calc R U . . .
H31B H 0.849942 0.285277 1.346499 0.109 Uiso 1 1 calc R U . . .
C311 C 0.97416(9) 0.33236(6) 1.33471(9) 0.111(6) Uani 1 1 d D U . . .
H31C H 0.989399 0.313877 1.305073 0.134 Uiso 1 1 calc R U . . .
H31D H 1.004734 0.326681 1.373710 0.134 Uiso 1 1 calc R U . . .
C312 C 1.00379(11) 0.36824(4) 1.31242(6) 0.140(7) Uani 1 1 d D U . . .
H31E H 1.072342 0.368667 1.310930 0.168 Uiso 1 1 calc R U . . .
H31F H 0.984698 0.385943 1.342480 0.168 Uiso 1 1 calc R U . . .
C313 C 0.51044(10) 0.37236(4) 1.25616(7) 0.088(5) Uani 1 1 d D U . . .
H31G H 0.509171 0.375592 1.300409 0.106 Uiso 1 1 calc R U . . .
H31H H 0.445618 0.368525 1.242492 0.106 Uiso 1 1 calc R U . . .
C314 C 0.54192(10) 0.40526(4) 1.22976(15) 0.099(6) Uani 1 1 d D U . . .
H31I H 0.538673 0.403402 1.185284 0.119 Uiso 1 1 calc R U . . .
H31J H 0.499912 0.424448 1.242087 0.119 Uiso 1 1 calc R U . . .
C315 C 0.66099(10) 0.44629(4) 1.22989(15) 0.083(5) Uani 1 1 d D U . . .
H31K H 0.615623 0.464311 1.242333 0.099 Uiso 1 1 calc R U . . .
H31L H 0.665777 0.447240 1.185451 0.099 Uiso 1 1 calc R U . . .
C316 C 0.75227(10) 0.45442(4) 1.25728(15) 0.110(6) Uani 1 1 d D U . . .
H31M H 0.773138 0.477204 1.240797 0.132 Uiso 1 1 calc R U . . .
H31N H 0.743439 0.457729 1.301082 0.132 Uiso 1 1 calc R U . . .
C317 C 0.90948(10) 0.43755(4) 1.27024(12) 0.129(7) Uani 1 1 d D U . . .
H31O H 0.912483 0.433392 1.314258 0.155 Uiso 1 1 calc R U . . .
H31P H 0.923850 0.462619 1.263109 0.155 Uiso 1 1 calc R U . . .
C318 C 0.98052(10) 0.41563(4) 1.24068(7) 0.137(7) Uani 1 1 d D U . . .
H31Q H 0.978969 0.420210 1.196765 0.165 Uiso 1 1 calc R U . . .
H31R H 1.042688 0.422289 1.256280 0.165 Uiso 1 1 calc R U . . .
K41 K 0.73931(4) 0.08905(2) 0.48392(3) 0.0420(8) Uani 1 1 d D U . . .
O401 O 0.86284(7) 0.06033(3) 0.39737(5) 0.0388(19) Uani 1 1 d D U . . .
O402 O 0.67707(7) 0.07572(3) 0.36360(5) 0.082(3) Uani 1 1 d D U . . .
O403 O 0.85998(7) 0.14509(3) 0.50523(5) 0.039(2) Uani 1 1 d D U . . .
O404 O 0.67831(7) 0.15946(3) 0.47385(5) 0.065(3) Uani 1 1 d D U . . .
O405 O 0.77630(7) 0.04717(3) 0.58596(4) 0.057(2) Uani 1 1 d D U . . .
O406 O 0.58924(6) 0.06368(3) 0.55193(5) 0.076(3) Uani 1 1 d D U . . .
N401 N 0.93737(6) 0.07232(2) 0.51813(4) 0.042(2) Uani 1 1 d D U . . .
N402 N 0.54194(6) 0.10571(2) 0.44985(4) 0.077(3) Uani 1 1 d D U . . .
C401 C 0.98840(10) 0.06472(4) 0.46285(6) 0.055(4) Uani 1 1 d D U . . .
H40A H 1.045754 0.051821 0.473852 0.066 Uiso 1 1 calc R U . . .
H40B H 1.007057 0.087246 0.444316 0.066 Uiso 1 1 calc R U . . .
C402 C 0.93417(10) 0.04310(5) 0.41553(8) 0.048(3) Uani 1 1 d D U . . .
H40C H 0.974573 0.037899 0.380925 0.058 Uiso 1 1 calc R U . . .
H40D H 0.914461 0.020525 0.433405 0.058 Uiso 1 1 calc R U . . .
C403 C 0.81730(10) 0.04503(6) 0.34686(8) 0.079(5) Uani 1 1 d D U . . .
H40E H 0.792739 0.021753 0.358499 0.095 Uiso 1 1 calc R U . . .
H40F H 0.862962 0.041331 0.314545 0.095 Uiso 1 1 calc R U . . .
C404 C 0.74233(10) 0.06622(7) 0.32372(7) 0.087(5) Uani 1 1 d D U . . .
H40G H 0.768992 0.087833 0.306205 0.105 Uiso 1 1 calc R U . . .
H40H H 0.711491 0.053161 0.290499 0.105 Uiso 1 1 calc R U . . .
C405 C 0.59553(10) 0.08955(8) 0.34401(7) 0.088(5) Uani 1 1 d D U . . .
H40I H 0.573729 0.075954 0.308540 0.106 Uiso 1 1 calc R U . . .
H40J H 0.606758 0.113940 0.330469 0.106 Uiso 1 1 calc R U . . .
C406 C 0.52083(10) 0.09003(4) 0.38907(6) 0.087(5) Uani 1 1 d D U . . .
H40K H 0.500310 0.065508 0.395366 0.104 Uiso 1 1 calc R U . . .
H40L H 0.467596 0.102994 0.371339 0.104 Uiso 1 1 calc R U . . .
C407 C 0.98232(10) 0.10521(3) 0.53866(7) 0.057(4) Uani 1 1 d D U . . .
H40M H 0.971948 0.107286 0.582529 0.069 Uiso 1 1 calc R U . . .
H40N H 1.049914 0.102404 0.533159 0.069 Uiso 1 1 calc R U . . .
C408 C 0.95606(9) 0.13773(4) 0.51180(13) 0.054(4) Uani 1 1 d D U . . .
H40O H 0.984361 0.156838 0.536066 0.065 Uiso 1 1 calc R U . . .
H40P H 0.983908 0.138775 0.471300 0.065 Uiso 1 1 calc R U . . .
C409 C 0.83545(10) 0.17658(4) 0.48114(13) 0.049(4) Uani 1 1 d D U . . .
H40Q H 0.837457 0.175637 0.436592 0.059 Uiso 1 1 calc R U . . .
H40R H 0.878146 0.195250 0.495443 0.059 Uiso 1 1 calc R U . . .
C410 C 0.73504(9) 0.18400(4) 0.50247(13) 0.065(5) Uani 1 1 d D U . . .
H41A H 0.731210 0.181513 0.546775 0.078 Uiso 1 1 calc R U . . .
H41B H 0.715962 0.208134 0.491258 0.078 Uiso 1 1 calc R U . . .
C411 C 0.59001(10) 0.16879(4) 0.47992(12) 0.074(5) Uani 1 1 d D U . . .
H41C H 0.580793 0.193784 0.469096 0.088 Uiso 1 1 calc R U . . .
H41D H 0.569254 0.165034 0.521774 0.088 Uiso 1 1 calc R U . . .
C412 C 0.53810(11) 0.14494(3) 0.43642(7) 0.081(5) Uani 1 1 d D U . . .
H41E H 0.562999 0.148796 0.395582 0.097 Uiso 1 1 calc R U . . .
H41F H 0.472221 0.152233 0.435441 0.097 Uiso 1 1 calc R U . . .
C413 C 0.93359(10) 0.04522(4) 0.56411(6) 0.053(3) Uani 1 1 d D U . . .
H41G H 0.994537 0.044792 0.585138 0.063 Uiso 1 1 calc R U . . .
H41H H 0.926383 0.022366 0.543300 0.063 Uiso 1 1 calc R U . . .
C414 C 0.86234(10) 0.04724(8) 0.60999(7) 0.068(4) Uani 1 1 d D U . . .
H41I H 0.869123 0.027011 0.637727 0.082 Uiso 1 1 calc R U . . .
H41J H 0.871388 0.068976 0.633839 0.082 Uiso 1 1 calc R U . . .
C415 C 0.70387(10) 0.04465(8) 0.62646(7) 0.084(5) Uani 1 1 d D U . . .
H41K H 0.702175 0.066180 0.651441 0.101 Uiso 1 1 calc R U . . .
H41L H 0.715118 0.024441 0.653654 0.101 Uiso 1 1 calc R U . . .
C416 C 0.61347(10) 0.04011(6) 0.59554(8) 0.106(6) Uani 1 1 d D U . . .
H41M H 0.612517 0.016422 0.577164 0.127 Uiso 1 1 calc R U . . .
H41N H 0.564765 0.040529 0.626556 0.127 Uiso 1 1 calc R U . . .
C417 C 0.50471(10) 0.06266(5) 0.52447(8) 0.087(5) Uani 1 1 d D U . . .
H41O H 0.457418 0.056682 0.554733 0.104 Uiso 1 1 calc R U . . .
H41P H 0.504497 0.043822 0.493711 0.104 Uiso 1 1 calc R U . . .
C418 C 0.47892(10) 0.09628(4) 0.49517(6) 0.091(5) Uani 1 1 d D U . . .
H41Q H 0.415997 0.094151 0.477193 0.109 Uiso 1 1 calc R U . . .
H41R H 0.477304 0.115072 0.525976 0.109 Uiso 1 1 calc R U . . .
Cl52 Cl 0.4678(3) 0.37816(12) 0.6774(2) 0.0878(19) Uani 1 1 d G U . . .
Cl51 Cl 0.4732(3) 0.37622(15) 0.8203(2) 0.095(2) Uani 1 1 d G U . . .
C51 C 0.4766(2) 0.33800(10) 0.7782(2) 0.047(3) Uani 1 1 d G U . . .
C52 C 0.4748(2) 0.33898(9) 0.7163(2) 0.045(3) Uani 1 1 d G U . . .
C53 C 0.4792(4) 0.30826(12) 0.6835(3) 0.059(4) Uani 1 1 d G U . . .
H53 H 0.477436 0.308959 0.640689 0.071 Uiso 1 1 calc R U . . .
C54 C 0.4863(5) 0.27653(9) 0.7132(4) 0.077(5) Uani 1 1 d G U . . .
H54 H 0.490381 0.255373 0.690711 0.092 Uiso 1 1 calc R U . . .
C55 C 0.4875(5) 0.27529(10) 0.7752(4) 0.071(4) Uani 1 1 d G U . . .
H55 H 0.491599 0.253330 0.795401 0.085 Uiso 1 1 calc R U . . .
C56 C 0.4826(4) 0.30603(14) 0.8080(3) 0.069(4) Uani 1 1 d G U . . .
H56 H 0.483313 0.305292 0.850790 0.083 Uiso 1 1 calc R U . . .
Cl71 Cl 0.1747(7) 0.3350(6) 0.6794(8) 0.199(9) Uani 0.499(11) 1 d G U P B 1
Cl72 Cl -0.0342(6) 0.3318(6) 0.7221(7) 0.199(9) Uani 0.499(11) 1 d G U P B 1
C71 C 0.1442(7) 0.3128(4) 0.7439(6) 0.106(6) Uani 0.499(11) 1 d G U P B 1
C72 C 0.0537(7) 0.3112(4) 0.7624(5) 0.106(6) Uani 0.499(11) 1 d G U P B 1
C73 C 0.0316(12) 0.2934(6) 0.8148(7) 0.106(6) Uani 0.499(11) 1 d G U P B 1
H73 H -0.030966 0.292082 0.827387 0.127 Uiso 0.499(11) 1 calc R U P B 1
C74 C 0.1009(15) 0.2775(6) 0.8485(8) 0.106(6) Uani 0.499(11) 1 d G U P B 1
H74 H 0.086175 0.265230 0.884391 0.127 Uiso 0.499(11) 1 calc R U P B 1
C75 C 0.1915(14) 0.2794(7) 0.8299(9) 0.106(6) Uani 0.499(11) 1 d G U P B 1
H75 H 0.239235 0.268688 0.853317 0.127 Uiso 0.499(11) 1 calc R U P B 1
C76 C 0.2134(10) 0.2969(6) 0.7773(8) 0.106(6) Uani 0.499(11) 1 d G U P B 1
H76 H 0.275835 0.297823 0.764353 0.127 Uiso 0.499(11) 1 calc R U P B 1
Cl62 Cl 0.2304(8) 0.3110(7) 0.6836(6) 0.211(13) Uani 0.501(11) 1 d G U P B 2
Cl61 Cl 0.2341(7) 0.2990(5) 0.8251(5) 0.141(7) Uani 0.501(11) 1 d G U P B 2
C61 C 0.1326(5) 0.2948(3) 0.7834(5) 0.075(4) Uani 0.501(11) 1 d G U P B 2
C62 C 0.1314(6) 0.2998(4) 0.7220(5) 0.075(4) Uani 0.501(11) 1 d G U P B 2
C63 C 0.0502(7) 0.2957(5) 0.6894(6) 0.075(4) Uani 0.501(11) 1 d G U P B 2
H63 H 0.049257 0.299367 0.647020 0.090 Uiso 0.501(11) 1 calc R U P B 2
C64 C -0.0299(6) 0.2862(5) 0.7186(8) 0.075(4) Uani 0.501(11) 1 d G U P B 2
H64 H -0.085737 0.282933 0.696175 0.090 Uiso 0.501(11) 1 calc R U P B 2
C65 C -0.0295(6) 0.2813(6) 0.7801(8) 0.075(4) Uani 0.501(11) 1 d G U P B 2
H65 H -0.084980 0.275094 0.800065 0.090 Uiso 0.501(11) 1 calc R U P B 2
C66 C 0.0518(6) 0.2856(5) 0.8127(6) 0.075(4) Uani 0.501(11) 1 d G U P B 2
H66 H 0.052447 0.282256 0.855156 0.090 Uiso 0.501(11) 1 calc R U P B 2
O2 O 0.8291(6) 0.6497(3) 0.4631(6) 0.060(3) Uani 0.99(2) 1 d D U P A 2
C2 C 0.7793(8) 0.6780(4) 0.4773(9) 0.074(4) Uani 0.99(2) 1 d D U P A 2
H2A H 0.773036 0.692688 0.440676 0.089 Uiso 0.99(2) 1 calc R U P A 2
H2B H 0.815511 0.691771 0.507277 0.089 Uiso 0.99(2) 1 calc R U P A 2

loop_
_atom_site_aniso_label
_atom_site_aniso_U_11
_atom_site_aniso_U_22
_atom_site_aniso_U_33
_atom_site_aniso_U_23
_atom_site_aniso_U_13
_atom_site_aniso_U_12
I11 0.0260(4) 0.0328(4) 0.0555(7) 0.0048(5) 0.0022(4) 0.0001(3)
I12 0.0282(4) 0.0294(4) 0.0461(6) 0.0026(5) 0.0045(4) 0.0039(3)
I13 0.0412(5) 0.0465(7) 0.0976(11) -0.0248(7) 0.0279(6) -0.0078(5)
I14 0.0412(5) 0.0463(6) 0.1071(12) -0.0329(7) -0.0172(6) 0.0086(5)
I15 0.0346(5) 0.0732(9) 0.1142(13) 0.0501(8) -0.0211(6) -0.0154(5)
I16 0.0348(5) 0.0599(7) 0.1009(11) 0.0516(7) 0.0187(6) 0.0058(5)
Co11 0.0281(7) 0.0160(7) 0.0328(10) 0.0004(8) 0.0020(8) -0.0007(6)
Co12 0.0284(8) 0.0241(10) 0.0657(15) -0.0171(10) 0.0058(10) 0.0009(8)
Co13 0.0297(9) 0.0330(11) 0.0745(16) 0.0310(11) 0.0003(10) -0.0046(8)
N101 0.024(4) 0.022(4) 0.028(4) 0.008(3) 0.003(4) 0.001(4)
N102 0.018(4) 0.025(4) 0.027(4) 0.001(3) -0.006(4) 0.006(3)
N103 0.022(4) 0.023(4) 0.040(5) -0.004(3) -0.004(4) -0.005(4)
N104 0.027(5) 0.022(4) 0.061(5) -0.014(4) 0.002(4) 0.006(4)
N105 0.021(4) 0.030(4) 0.063(5) 0.005(4) 0.000(4) -0.001(4)
N106 0.029(5) 0.036(4) 0.034(5) 0.010(4) -0.006(5) -0.011(4)
C117 0.019(5) 0.047(6) 0.037(5) 0.012(4) 0.000(5) 0.001(5)
C118 0.020(5) 0.035(5) 0.039(5) 0.009(4) -0.005(5) 0.004(5)
C113 0.029(5) 0.023(5) 0.036(5) -0.001(4) -0.001(5) 0.002(5)
C114 0.024(5) 0.031(5) 0.040(5) -0.012(4) 0.003(5) 0.004(5)
C115 0.034(6) 0.038(5) 0.082(7) -0.003(5) 0.008(7) -0.001(6)
C116 0.031(6) 0.037(5) 0.070(7) 0.005(5) -0.004(6) -0.004(5)
N111 0.072(7) 0.108(8) 0.055(5) 0.012(5) 0.001(5) 0.009(6)
N112 0.056(7) 0.083(9) 0.060(9) -0.032(7) 0.001(7) 0.011(7)
N107 0.071(7) 0.054(4) 0.067(7) 0.013(5) 0.012(6) 0.004(5)
N108 0.073(8) 0.097(11) 0.026(5) 0.002(7) -0.020(7) -0.004(8)
N109 0.096(8) 0.068(7) 0.075(5) -0.023(5) 0.023(5) -0.003(6)
N110 0.116(12) 0.052(9) 0.205(17) 0.049(10) -0.020(13) 0.003(10)
C101 0.018(5) 0.025(4) 0.035(5) 0.004(4) 0.008(5) 0.002(5)
C102 0.015(4) 0.024(4) 0.033(5) -0.001(4) 0.006(5) 0.003(4)
C103 0.018(5) 0.025(4) 0.035(5) -0.005(4) -0.003(5) 0.002(5)
C104 0.023(5) 0.025(4) 0.048(5) -0.006(4) -0.001(5) -0.007(5)
C105 0.018(5) 0.023(4) 0.047(5) 0.003(4) 0.006(5) 0.003(5)
C106 0.015(5) 0.033(4) 0.029(5) 0.004(4) 0.001(5) -0.002(5)
C107 0.018(5) 0.018(5) 0.032(5) -0.007(4) 0.000(5) 0.003(4)
C108 0.024(5) 0.020(4) 0.030(5) -0.006(4) -0.011(5) 0.012(4)
C109 0.019(5) 0.032(5) 0.061(5) -0.006(4) -0.003(6) -0.003(5)
C110 0.025(5) 0.027(5) 0.076(5) 0.006(4) -0.011(6) -0.005(5)
C111 0.015(5) 0.036(5) 0.034(5) 0.004(4) 0.007(5) 0.003(5)
C112 0.016(5) 0.035(5) 0.031(5) 0.007(4) 0.002(5) -0.001(5)
C119 0.010(4) 0.032(5) 0.043(5) -0.005(4) -0.002(5) -0.002(4)
C120 0.023(5) 0.040(5) 0.033(5) -0.002(4) -0.008(5) 0.002(5)
C121 0.032(6) 0.032(5) 0.085(6) -0.007(5) 0.010(7) 0.001(5)
C122 0.023(5) 0.031(5) 0.085(6) 0.003(5) 0.008(6) 0.005(5)
C123 0.029(6) 0.050(6) 0.036(5) 0.006(5) 0.005(6) 0.005(5)
C124 0.018(5) 0.046(5) 0.036(5) 0.004(4) 0.001(5) 0.007(5)
C125 0.035(6) 0.042(5) 0.044(7) 0.000(5) 0.000(6) -0.006(6)
C126 0.029(6) 0.040(7) 0.039(5) 0.001(5) -0.006(6) 0.003(5)
C127 0.073(8) 0.043(6) 0.107(9) -0.025(6) 0.014(8) -0.015(7)
C128 0.067(8) 0.053(6) 0.104(9) 0.022(7) -0.001(8) 0.001(7)
C129 0.043(6) 0.062(8) 0.042(5) 0.009(5) 0.013(6) 0.013(6)
C130 0.049(7) 0.045(6) 0.046(7) 0.002(5) -0.005(6) 0.006(6)
K21 0.0188(12) 0.0427(18) 0.069(2) 0.0153(17) -0.0001(14) -0.0051(12)
O201 0.033(4) 0.082(7) 0.100(7) 0.031(6) -0.017(4) 0.004(4)
O202 0.045(4) 0.095(7) 0.062(5) 0.031(5) -0.007(4) -0.002(5)
O203 0.064(4) 0.064(4) 0.052(8) 0.013(4) -0.021(4) -0.026(4)
O204 0.054(4) 0.056(5) 0.124(10) -0.017(5) -0.007(5) 0.006(4)
O205 0.083(5) 0.062(6) 0.069(6) 0.017(5) 0.027(4) 0.026(5)
O206 0.070(5) 0.106(8) 0.063(6) -0.023(6) -0.012(4) -0.022(5)
N201 0.042(5) 0.113(7) 0.122(8) 0.020(7) 0.020(5) -0.008(5)
N202 0.032(4) 0.068(6) 0.052(6) 0.008(5) -0.003(4) -0.001(4)
C201 0.037(6) 0.136(14) 0.142(11) 0.037(10) -0.005(8) -0.006(9)
C202 0.035(6) 0.090(12) 0.150(14) 0.026(10) -0.004(7) 0.015(7)
C203 0.063(6) 0.030(8) 0.094(10) 0.007(7) -0.020(6) -0.003(6)
C204 0.054(5) 0.041(8) 0.071(8) 0.019(7) -0.025(5) -0.013(6)
C205 0.050(5) 0.053(9) 0.052(8) 0.020(7) 0.006(5) 0.002(6)
C206 0.048(6) 0.067(9) 0.088(10) 0.020(9) -0.006(6) -0.014(7)
C207 0.057(7) 0.120(9) 0.145(15) 0.037(9) 0.020(9) -0.026(7)
C208 0.070(6) 0.093(9) 0.122(15) 0.008(10) -0.013(7) -0.052(6)
C209 0.112(7) 0.052(6) 0.058(10) 0.007(7) -0.011(7) -0.027(5)
C210 0.101(7) 0.069(7) 0.189(18) 0.009(12) 0.015(8) 0.009(6)
C211 0.065(5) 0.072(8) 0.051(10) 0.013(8) 0.004(7) 0.032(6)
C212 0.048(6) 0.075(7) 0.044(10) 0.005(6) -0.006(7) 0.015(6)
C213 0.071(7) 0.140(14) 0.125(11) 0.007(11) 0.050(7) 0.019(10)
C214 0.088(8) 0.129(16) 0.118(10) -0.007(11) 0.048(6) 0.011(9)
C215 0.118(9) 0.090(13) 0.087(9) -0.017(10) 0.020(6) -0.006(10)
C216 0.115(9) 0.069(11) 0.065(9) -0.009(8) 0.005(7) 0.000(8)
C217 0.062(7) 0.080(10) 0.065(10) -0.005(7) -0.020(6) -0.019(7)
C218 0.030(6) 0.070(10) 0.090(9) 0.001(7) -0.024(6) -0.017(6)
K31 0.0331(14) 0.080(2) 0.055(2) 0.011(2) -0.0049(17) 0.0159(14)
O301 0.092(6) 0.084(7) 0.094(7) -0.013(6) -0.022(6) 0.027(5)
O302 0.088(6) 0.150(10) 0.120(8) -0.002(7) 0.040(6) 0.041(6)
O303 0.088(5) 0.103(9) 0.077(6) 0.031(7) 0.021(5) 0.032(6)
O304 0.085(5) 0.119(10) 0.106(7) 0.028(7) -0.041(6) 0.030(6)
O305 0.065(4) 0.079(5) 0.058(6) 0.001(6) -0.016(6) 0.027(4)
O306 0.079(5) 0.088(6) 0.135(10) 0.010(7) -0.032(8) -0.008(4)
N301 0.049(5) 0.096(7) 0.088(8) 0.006(6) -0.006(5) 0.003(5)
N302 0.050(5) 0.140(9) 0.159(10) 0.037(7) -0.019(7) 0.006(5)
C301 0.073(7) 0.094(12) 0.125(10) -0.019(9) -0.041(9) -0.026(8)
C302 0.138(10) 0.119(13) 0.125(16) -0.036(11) 0.008(10) -0.018(7)
C303 0.164(10) 0.107(13) 0.098(14) -0.027(10) 0.020(11) 0.036(8)
C304 0.159(11) 0.179(18) 0.151(16) -0.050(13) 0.055(10) 0.025(11)
C305 0.080(8) 0.188(16) 0.105(11) 0.069(10) 0.045(8) 0.049(8)
C306 0.083(8) 0.182(15) 0.188(14) 0.009(14) 0.036(10) -0.002(11)
C307 0.080(9) 0.152(14) 0.133(12) 0.048(12) 0.015(8) -0.011(10)
C308 0.101(7) 0.148(17) 0.096(11) 0.044(12) 0.027(8) -0.011(11)
C309 0.122(8) 0.148(17) 0.100(10) 0.040(11) -0.004(7) 0.024(10)
C310 0.128(8) 0.084(11) 0.058(11) 0.002(8) -0.018(8) 0.050(8)
C311 0.088(6) 0.149(13) 0.096(14) 0.006(11) -0.049(9) 0.027(9)
C312 0.094(10) 0.152(14) 0.172(11) 0.009(11) -0.088(10) -0.015(10)
C313 0.043(6) 0.130(8) 0.091(13) -0.008(9) 0.021(10) 0.020(6)
C314 0.050(6) 0.108(9) 0.138(17) 0.002(10) -0.008(9) 0.038(6)
C315 0.086(7) 0.090(8) 0.072(13) 0.031(9) -0.004(8) 0.030(6)
C316 0.114(8) 0.083(8) 0.132(16) -0.005(12) -0.025(11) 0.003(6)
C317 0.089(8) 0.125(10) 0.173(19) 0.000(13) -0.029(10) -0.031(7)
C318 0.079(7) 0.145(10) 0.188(18) 0.031(12) -0.008(13) -0.020(7)
K41 0.0234(13) 0.0376(17) 0.065(2) -0.0143(16) 0.0062(14) -0.0053(12)
O401 0.045(4) 0.027(5) 0.045(5) -0.001(4) 0.012(3) -0.005(3)
O402 0.064(5) 0.097(9) 0.085(6) -0.023(6) -0.023(4) -0.009(5)
O403 0.027(3) 0.028(4) 0.062(6) 0.005(4) 0.006(4) 0.003(3)
O404 0.041(4) 0.042(5) 0.112(8) -0.009(5) -0.023(5) 0.014(3)
O405 0.066(4) 0.044(5) 0.060(6) 0.001(4) 0.030(4) -0.010(5)
O406 0.042(4) 0.071(7) 0.117(8) -0.005(5) 0.039(4) -0.024(4)
N401 0.028(4) 0.038(5) 0.062(6) 0.012(5) 0.008(4) 0.000(4)
N402 0.034(4) 0.078(7) 0.120(8) -0.014(6) -0.001(5) -0.008(5)
C401 0.026(5) 0.075(10) 0.064(7) 0.003(7) 0.013(5) 0.013(6)
C402 0.041(6) 0.056(8) 0.049(7) 0.004(6) 0.031(5) 0.007(5)
C403 0.085(8) 0.095(13) 0.057(9) -0.027(8) -0.005(6) 0.000(7)
C404 0.097(9) 0.099(13) 0.066(8) -0.032(9) -0.020(6) 0.006(9)
C405 0.069(7) 0.095(13) 0.100(9) -0.012(10) -0.031(6) -0.012(8)
C406 0.069(7) 0.089(11) 0.102(10) -0.002(9) -0.028(6) -0.001(9)
C407 0.029(6) 0.064(7) 0.079(11) -0.002(6) -0.014(7) 0.012(5)
C408 0.022(4) 0.049(7) 0.090(12) 0.001(8) -0.017(7) -0.007(5)
C409 0.054(5) 0.033(6) 0.060(10) 0.013(6) 0.008(7) 0.006(5)
C410 0.040(5) 0.045(7) 0.109(13) -0.023(8) -0.018(7) 0.015(5)
C411 0.038(5) 0.077(8) 0.106(13) -0.007(9) -0.014(7) 0.013(6)
C412 0.051(7) 0.087(8) 0.103(13) -0.005(8) -0.029(8) 0.020(6)
C413 0.065(6) 0.066(8) 0.027(7) 0.001(6) -0.014(5) 0.008(7)
C414 0.078(6) 0.062(11) 0.066(9) 0.024(8) 0.018(5) 0.010(8)
C415 0.086(6) 0.083(12) 0.083(10) -0.001(9) 0.043(6) -0.026(8)
C416 0.071(6) 0.130(15) 0.118(13) 0.022(10) 0.044(7) -0.014(9)
C417 0.037(6) 0.108(11) 0.116(12) -0.017(9) 0.037(6) -0.034(7)
C418 0.034(6) 0.115(12) 0.125(11) -0.023(9) 0.011(7) -0.014(7)
Cl52 0.094(3) 0.059(3) 0.111(5) 0.036(3) 0.026(4) 0.025(3)
Cl51 0.077(3) 0.118(5) 0.090(5) -0.055(4) -0.005(3) 0.016(3)
C51 0.025(6) 0.060(7) 0.057(7) -0.002(5) 0.010(7) 0.012(7)
C52 0.035(7) 0.052(7) 0.047(6) 0.000(5) -0.011(7) 0.002(7)
C53 0.043(7) 0.059(7) 0.075(9) -0.011(6) -0.002(8) 0.015(8)
C54 0.050(9) 0.053(8) 0.127(10) -0.007(9) 0.010(11) 0.003(8)
C55 0.028(7) 0.057(7) 0.129(10) 0.040(8) 0.029(9) 0.003(7)
C56 0.036(7) 0.091(8) 0.080(10) 0.031(7) 0.011(8) 0.026(8)
Cl71 0.065(5) 0.38(2) 0.149(12) 0.117(13) -0.003(6) -0.015(8)
Cl72 0.065(5) 0.38(2) 0.149(12) 0.117(13) -0.003(6) -0.015(8)
C71 0.101(7) 0.115(9) 0.102(9) 0.005(7) 0.009(6) 0.001(7)
C72 0.101(7) 0.115(9) 0.102(9) 0.005(7) 0.009(6) 0.001(7)
C73 0.101(7) 0.115(9) 0.102(9) 0.005(7) 0.009(6) 0.001(7)
C74 0.101(7) 0.115(9) 0.102(9) 0.005(7) 0.009(6) 0.001(7)
C75 0.101(7) 0.115(9) 0.102(9) 0.005(7) 0.009(6) 0.001(7)
C76 0.101(7) 0.115(9) 0.102(9) 0.005(7) 0.009(6) 0.001(7)
Cl62 0.084(9) 0.40(4) 0.145(14) 0.12(2) -0.007(9) -0.091(15)
Cl61 0.071(7) 0.226(19) 0.123(12) 0.011(12) -0.040(7) -0.053(9)
C61 0.050(5) 0.091(8) 0.084(7) 0.006(7) -0.007(5) -0.006(6)
C62 0.050(5) 0.091(8) 0.084(7) 0.006(7) -0.007(5) -0.006(6)
C63 0.050(5) 0.091(8) 0.084(7) 0.006(7) -0.007(5) -0.006(6)
C64 0.050(5) 0.091(8) 0.084(7) 0.006(7) -0.007(5) -0.006(6)
C65 0.050(5) 0.091(8) 0.084(7) 0.006(7) -0.007(5) -0.006(6)
C66 0.050(5) 0.091(8) 0.084(7) 0.006(7) -0.007(5) -0.006(6)
O2 0.064(4) 0.064(4) 0.052(8) 0.013(4) -0.021(4) -0.026(4)
C2 0.112(7) 0.052(6) 0.058(10) 0.007(7) -0.011(7) -0.027(5)

loop_
_atom_type_symbol
_atom_type_description
_atom_type_scat_dispersion_real
_atom_type_scat_dispersion_imag
_atom_type_scat_source
C C 0.0033 0.0016 'International Tables Vol C Tables 4.2.6.8 and 6.1.1.4'
H H 0.0000 0.0000 'International Tables Vol C Tables 4.2.6.8 and 6.1.1.4'
Cl Cl 0.1484 0.1585 'International Tables Vol C Tables 4.2.6.8 and 6.1.1.4'
Co Co 0.3494 0.9721 'International Tables Vol C Tables 4.2.6.8 and 6.1.1.4'
I I -0.4742 1.8119 'International Tables Vol C Tables 4.2.6.8 and 6.1.1.4'
K K 0.2009 0.2494 'International Tables Vol C Tables 4.2.6.8 and 6.1.1.4'
N N 0.0061 0.0033 'International Tables Vol C Tables 4.2.6.8 and 6.1.1.4'
O O 0.0106 0.0060 'International Tables Vol C Tables 4.2.6.8 and 6.1.1.4'

loop_
_exptl_crystal_face_index_h
_exptl_crystal_face_index_k
_exptl_crystal_face_index_l
_exptl_crystal_face_perp_dist
0 -2 -1 0.0603
0 -2 1 0.0777
0 2 -1 0.0545
0 -1 0 0.0686
0 1 0 0.0453
0 1 1 0.0641
2 1 1 0.1567
-1 0 -1 0.1430
-1 0 1 0.1499

loop_
_geom_angle_atom_site_label_1
_geom_angle_atom_site_label_2
_geom_angle_atom_site_label_3
_geom_angle
_geom_angle_site_symmetry_1
_geom_angle_site_symmetry_3
_geom_angle_publ_flag
I12 Co11 I11 121.73(6) . . ?
N101 Co11 I11 111.6(3) . . ?
N101 Co11 I12 112.1(3) . . ?
N102 Co11 I11 109.7(3) . . ?
N102 Co11 I12 111.1(3) . . ?
N102 Co11 N101 84.4(4) . . ?
I13 Co12 I14 113.04(9) . . ?
N103 Co12 I13 114.3(3) . . ?
N103 Co12 I14 116.3(3) . . ?
N103 Co12 N104 83.4(5) . . ?
N104 Co12 I13 111.9(3) . . ?
N104 Co12 I14 114.7(3) . . ?
I16 Co13 I15 111.94(9) . . ?
N105 Co13 I15 111.0(3) . . ?
N105 Co13 I16 115.7(3) . . ?
N106 Co13 I15 114.9(3) . . ?
N106 Co13 I16 117.7(3) . . ?
N106 Co13 N105 82.7(5) . . ?
C101 N101 Co11 113.1(9) . . ?
C101 N101 C112 114.0(11) . . ?
C112 N101 Co11 132.8(9) . . ?
C102 N102 Co11 107.0(8) . . ?
C107 N102 Co11 134.2(8) . . ?
C107 N102 C102 118.9(10) . . ?
C103 N103 Co12 111.4(8) . . ?
C103 N103 C108 115.3(11) . . ?
C108 N103 Co12 133.2(9) . . ?
C104 N104 Co12 112.9(10) . . ?
C104 N104 C109 112.2(13) . . ?
C109 N104 Co12 134.7(10) . . ?
C105 N105 Co13 110.8(10) . . ?
C105 N105 C110 114.0(14) . . ?
C110 N105 Co13 135.1(11) . . ?
C106 N106 Co13 112.0(10) . . ?
C106 N106 C111 116.9(11) . . ?
C111 N106 Co13 130.8(9) . . ?
C111 C117 H117 119.7 . . ?
C111 C117 C123 120.6(13) . . ?
C123 C117 H117 119.7 . . ?
C112 C118 H118 119.3 . . ?
C112 C118 C124 121.5(13) . . ?
C124 C118 H118 119.3 . . ?
C107 C113 H113 118.7 . . ?
C119 C113 H113 118.7 . . ?
C119 C113 C107 122.5(12) . . ?
C108 C114 H114 119.5 . . ?
C108 C114 C120 121.1(12) . . ?
C120 C114 H114 119.5 . . ?
C109 C115 H115 118.5 . . ?
C121 C115 H115 118.5 . . ?
C121 C115 C109 123.0(17) . . ?
C110 C116 H116 121.9 . . ?
C122 C116 H116 121.9 . . ?
C122 C116 C110 116.3(16) . . ?
C129 N111 K31 157.7(13) . . ?
C125 N107 K21 146.9(12) . . ?
C127 N109 K41 143.1(13) . . ?
N101 C101 C102 113.9(12) . . ?
N101 C101 C106 124.7(13) . . ?
C106 C101 C102 121.3(13) . . ?
N102 C102 C101 121.7(12) . . ?
N102 C102 C103 118.6(11) . . ?
C101 C102 C103 119.7(12) . . ?
N103 C103 C102 124.3(12) . . ?
N103 C103 C104 117.4(12) . . ?
C104 C103 C102 118.1(12) . . ?
N104 C104 C103 114.9(13) . . ?
N104 C104 C105 123.6(14) . . ?
C105 C104 C103 121.5(13) . . ?
N105 C105 C104 123.2(14) . . ?
N105 C105 C106 117.7(13) . . ?
C104 C105 C106 119.1(13) . . ?
N106 C106 C101 123.1(13) . . ?
N106 C106 C105 116.8(12) . . ?
C101 C106 C105 120.2(12) . . ?
N102 C107 C113 121.3(11) . . ?
N102 C107 C108 121.5(11) . . ?
C113 C107 C108 117.1(12) . . ?
N103 C108 C107 121.3(12) . . ?
C114 C108 N103 118.3(11) . . ?
C114 C108 C107 120.3(12) . . ?
C115 C109 N104 118.0(15) . . ?
C110 C109 N104 122.5(14) . . ?
C110 C109 C115 119.3(16) . . ?
N105 C110 C116 115.1(16) . . ?
C109 C110 N105 124.4(15) . . ?
C109 C110 C116 120.5(16) . . ?
N106 C111 C112 119.4(12) . . ?
C117 C111 N106 120.9(13) . . ?
C117 C111 C112 119.7(13) . . ?
N101 C112 C111 121.9(12) . . ?
C118 C112 N101 119.2(12) . . ?
C118 C112 C111 118.9(13) . . ?
C113 C119 C120 121.5(11) . . ?
C113 C119 C125 119.4(12) . . ?
C125 C119 C120 119.1(12) . . ?
C114 C120 C119 117.5(11) . . ?
C114 C120 C126 122.2(13) . . ?
C126 C120 C119 120.2(12) . . ?
C115 C121 C127 121.2(14) . . ?
C122 C121 C115 117.0(14) . . ?
C122 C121 C127 121.8(13) . . ?
C121 C122 C116 123.5(14) . . ?
C121 C122 C128 119.9(12) . . ?
C128 C122 C116 116.4(13) . . ?
C117 C123 C124 119.5(12) . . ?
C117 C123 C129 117.4(14) . . ?
C124 C123 C129 123.1(14) . . ?
C118 C124 C123 119.8(12) . . ?
C118 C124 C130 122.0(13) . . ?
C123 C124 C130 118.1(12) . . ?
N107 C125 C119 178.0(16) . . ?
N108 C126 C120 175.0(15) . . ?
N109 C127 C121 173(2) . . ?
N110 C128 C122 178.5(19) . . ?
N111 C129 C123 177.5(17) . . ?
N112 C130 C124 175.2(16) . . ?
O201 K21 N107 73.4(3) . . ?
O201 K21 N201 59.38(2) . . ?
O201 K21 N202 120.62(3) . . ?
O202 K21 N107 67.4(2) . . ?
O202 K21 O201 59.57(3) . . ?
O202 K21 N201 118.95(3) . . ?
O202 K21 N202 61.06(2) . . ?
O203 K21 N107 157.2(3) . . ?
O203 K21 O201 90.77(3) . . ?
O203 K21 O202 118.87(3) . . ?
O203 K21 O204 58.76(3) . . ?
O203 K21 O205 100.70(3) . . ?
O203 K21 O206 130.66(3) . . ?
O203 K21 N201 62.09(2) . . ?
O203 K21 N202 117.91(3) . . ?
O204 K21 N107 143.7(3) . . ?
O204 K21 O201 120.40(3) . . ?
O204 K21 O202 90.05(3) . . ?
O204 K21 N201 120.85(3) . . ?
O204 K21 N202 59.15(2) . . ?
O204 K21 O2 61.9(2) . . ?
O205 K21 N107 67.9(2) . . ?
O205 K21 O201 102.17(3) . . ?
O205 K21 O202 134.96(3) . . ?
O205 K21 O204 130.98(3) . . ?
O205 K21 O206 60.99(3) . . ?
O205 K21 N201 60.57(2) . . ?
O205 K21 N202 119.42(3) . . ?
O205 K21 O2 89.7(3) . . ?
O206 K21 N107 62.5(3) . . ?
O206 K21 O201 135.87(3) . . ?
O206 K21 O202 101.85(3) . . ?
O206 K21 O204 97.27(3) . . ?
O206 K21 N201 121.57(3) . . ?
O206 K21 N202 58.43(2) . . ?
O206 K21 O2 119.2(2) . . ?
N201 K21 N107 95.3(2) . . ?
N202 K21 N107 84.7(2) . . ?
N202 K21 N201 179.99(2) . . ?
O2 K21 N107 153.7(3) . . ?
O2 K21 O201 99.6(2) . . ?
O2 K21 O202 131.5(3) . . ?
O2 K21 N201 60.5(2) . . ?
O2 K21 N202 119.5(2) . . ?
C202 O201 K21 119.37(9) . . ?
C202 O201 C203 113.61(12) . . ?
C203 O201 K21 113.75(7) . . ?
C204 O202 K21 116.61(8) . . ?
C204 O202 C205 120.24(11) . . ?
C205 O202 K21 119.51(10) . . ?
C208 O203 K21 118.19(8) . . ?
C209 O203 K21 116.74(9) . . ?
C209 O203 C208 117.63(11) . . ?
C210 O204 K21 114.85(8) . . ?
C211 O204 K21 122.82(9) . . ?
C211 O204 C210 109.43(11) . . ?
C214 O205 K21 118.83(9) . . ?
C214 O205 C215 116.19(11) . . ?
C215 O205 K21 115.02(8) . . ?
C216 O206 K21 114.43(7) . . ?
C217 O206 K21 117.41(8) . . ?
C217 O206 C216 121.41(12) . . ?
C201 N201 K21 108.37(7) . . ?
C201 N201 C207 101.64(5) . . ?
C207 N201 K21 107.99(7) . . ?
C213 N201 K21 106.43(7) . . ?
C213 N201 C201 118.08(6) . . ?
C213 N201 C207 113.91(6) . . ?
C206 N202 K21 108.80(7) . . ?
C206 N202 C212 101.98(5) . . ?
C212 N202 K21 106.75(7) . . ?
C218 N202 K21 112.59(7) . . ?
C218 N202 C206 114.44(6) . . ?
C218 N202 C212 111.51(6) . . ?
N201 C201 H20A 108.6 . . ?
N201 C201 H20B 108.6 . . ?
N201 C201 C202 114.81(10) . . ?
H20A C201 H20B 107.5 . . ?
C202 C201 H20A 108.6 . . ?
C202 C201 H20B 108.6 . . ?
O201 C202 C201 109.85(13) . . ?
O201 C202 H20C 109.7 . . ?
O201 C202 H20D 109.7 . . ?
C201 C202 H20C 109.7 . . ?
C201 C202 H20D 109.7 . . ?
H20C C202 H20D 108.2 . . ?
O201 C203 H20E 109.0 . . ?
O201 C203 H20F 109.0 . . ?
O201 C203 C204 112.97(15) . . ?
H20E C203 H20F 107.8 . . ?
C204 C203 H20E 109.0 . . ?
C204 C203 H20F 109.0 . . ?
O202 C204 C203 116.35(13) . . ?
O202 C204 H20G 108.2 . . ?
O202 C204 H20H 108.2 . . ?
C203 C204 H20G 108.2 . . ?
C203 C204 H20H 108.2 . . ?
H20G C204 H20H 107.4 . . ?
O202 C205 H20I 108.5 . . ?
O202 C205 H20J 108.5 . . ?
O202 C205 C206 115.13(12) . . ?
H20I C205 H20J 107.5 . . ?
C206 C205 H20I 108.5 . . ?
C206 C205 H20J 108.5 . . ?
N202 C206 H20K 107.8 . . ?
N202 C206 H20L 107.8 . . ?
C205 C206 N202 118.07(12) . . ?
C205 C206 H20K 107.8 . . ?
C205 C206 H20L 107.8 . . ?
H20K C206 H20L 107.1 . . ?
N201 C207 H20M 107.4 . . ?
N201 C207 H20N 107.4 . . ?
H20M C207 H20N 106.9 . . ?
C208 C207 N201 119.63(13) . . ?
C208 C207 H20M 107.4 . . ?
C208 C207 H20N 107.4 . . ?
O203 C208 C207 117.96(12) . . ?
O203 C208 H20O 107.8 . . ?
O203 C208 H20P 107.8 . . ?
C207 C208 H20O 107.8 . . ?
C207 C208 H20P 107.8 . . ?
C207 C208 H20Q 111.1 . . ?
C207 C208 H20R 111.1 . . ?
C207 C208 O2 103.1(5) . . ?
H20O C208 H20P 107.2 . . ?
H20Q C208 H20R 109.1 . . ?
O2 C208 H20Q 111.1 . . ?
O2 C208 H20R 111.1 . . ?
O203 C209 H20S 110.5 . . ?
O203 C209 H20T 110.5 . . ?
O203 C209 C210 106.23(14) . . ?
H20S C209 H20T 108.7 . . ?
C210 C209 H20S 110.5 . . ?
C210 C209 H20T 110.5 . . ?
O204 C210 C209 106.49(15) . . ?
O204 C210 H21A 110.4 . . ?
O204 C210 H21B 110.4 . . ?
O204 C210 H21C 106.1 . . ?
O204 C210 H21D 106.1 . . ?
O204 C210 C2 124.8(6) . . ?
C209 C210 H21A 110.4 . . ?
C209 C210 H21B 110.4 . . ?
H21A C210 H21B 108.6 . . ?
H21C C210 H21D 106.3 . . ?
C2 C210 H21C 106.1 . . ?
C2 C210 H21D 106.1 . . ?
O204 C211 H21E 111.0 . . ?
O204 C211 H21F 111.0 . . ?
O204 C211 C212 103.94(13) . . ?
H21E C211 H21F 109.0 . . ?
C212 C211 H21E 111.0 . . ?
C212 C211 H21F 111.0 . . ?
N202 C212 H21G 108.2 . . ?
N202 C212 H21H 108.2 . . ?
C211 C212 N202 116.50(12) . . ?
C211 C212 H21G 108.2 . . ?
C211 C212 H21H 108.2 . . ?
H21G C212 H21H 107.3 . . ?
N201 C213 H21I 107.5 . . ?
N201 C213 H21J 107.5 . . ?
N201 C213 C214 119.09(13) . . ?
H21I C213 H21J 107.0 . . ?
C214 C213 H21I 107.5 . . ?
C214 C213 H21J 107.5 . . ?
O205 C214 C213 112.23(13) . . ?
O205 C214 H21K 109.2 . . ?
O205 C214 H21L 109.2 . . ?
C213 C214 H21K 109.2 . . ?
C213 C214 H21L 109.2 . . ?
H21K C214 H21L 107.9 . . ?
O205 C215 H21M 109.2 . . ?
O205 C215 H21N 109.2 . . ?
O205 C215 C216 111.99(13) . . ?
H21M C215 H21N 107.9 . . ?
C216 C215 H21M 109.2 . . ?
C216 C215 H21N 109.2 . . ?
O206 C216 C215 118.05(16) . . ?
O206 C216 H21O 107.8 . . ?
O206 C216 H21P 107.8 . . ?
C215 C216 H21O 107.8 . . ?
C215 C216 H21P 107.8 . . ?
H21O C216 H21P 107.1 . . ?
O206 C217 H21Q 109.0 . . ?
O206 C217 H21R 109.0 . . ?
O206 C217 C218 113.05(14) . . ?
H21Q C217 H21R 107.8 . . ?
C218 C217 H21Q 109.0 . . ?
C218 C217 H21R 109.0 . . ?
N202 C218 C217 111.86(10) . . ?
N202 C218 H21S 109.2 . . ?
N202 C218 H21T 109.2 . . ?
C217 C218 H21S 109.2 . . ?
C217 C218 H21T 109.2 . . ?
H21S C218 H21T 107.9 . . ?
O301 K31 N111 67.4(3) . . ?
O301 K31 N301 59.38(2) . . ?
O301 K31 N302 120.62(3) . . ?
O302 K31 N111 67.0(3) . . ?
O302 K31 O301 59.57(3) . . ?
O302 K31 N301 118.95(3) . . ?
O302 K31 N302 61.06(2) . . ?
O303 K31 N111 151.3(3) . . ?
O303 K31 O301 90.77(3) . . ?
O303 K31 O302 118.87(3) . . ?
O303 K31 O304 58.76(3) . . ?
O303 K31 O305 100.70(3) . . ?
O303 K31 O306 130.66(3) . . ?
O303 K31 N301 62.09(2) . . ?
O303 K31 N302 117.91(3) . . ?
O304 K31 N111 148.4(3) . . ?
O304 K31 O301 120.40(3) . . ?
O304 K31 O302 90.05(3) . . ?
O304 K31 N301 120.85(3) . . ?
O304 K31 N302 59.15(2) . . ?
O305 K31 N111 68.0(3) . . ?
O305 K31 O301 102.17(3) . . ?
O305 K31 O302 134.96(3) . . ?
O305 K31 O304 130.98(3) . . ?
O305 K31 O306 60.99(3) . . ?
O305 K31 N301 60.57(2) . . ?
O305 K31 N302 119.42(3) . . ?
O306 K31 N111 68.5(3) . . ?
O306 K31 O301 135.87(3) . . ?
O306 K31 O302 101.85(3) . . ?
O306 K31 O304 97.27(3) . . ?
O306 K31 N301 121.57(3) . . ?
O306 K31 N302 58.43(2) . . ?
N301 K31 N111 90.0(3) . . ?
N302 K31 N111 90.0(3) . . ?
N302 K31 N301 179.99(2) . . ?
C302 O301 K31 119.37(9) . . ?
C302 O301 C303 113.61(12) . . ?
C303 O301 K31 113.75(7) . . ?
C304 O302 K31 116.61(8) . . ?
C304 O302 C305 120.25(11) . . ?
C305 O302 K31 119.51(10) . . ?
C308 O303 K31 118.19(8) . . ?
C309 O303 K31 116.74(9) . . ?
C309 O303 C308 117.63(11) . . ?
C310 O304 K31 114.85(8) . . ?
C311 O304 K31 122.82(9) . . ?
C311 O304 C310 109.43(11) . . ?
C314 O305 K31 118.83(9) . . ?
C314 O305 C315 116.19(11) . . ?
C315 O305 K31 115.02(8) . . ?
C316 O306 K31 114.43(7) . . ?
C317 O306 K31 117.41(8) . . ?
C317 O306 C316 121.41(12) . . ?
C301 N301 K31 108.37(7) . . ?
C301 N301 C307 101.64(5) . . ?
C307 N301 K31 107.99(7) . . ?
C313 N301 K31 106.43(7) . . ?
C313 N301 C301 118.08(6) . . ?
C313 N301 C307 113.91(6) . . ?
C306 N302 K31 108.80(7) . . ?
C306 N302 C312 101.98(5) . . ?
C312 N302 K31 106.75(7) . . ?
C318 N302 K31 112.59(7) . . ?
C318 N302 C306 114.44(6) . . ?
C318 N302 C312 111.51(6) . . ?
N301 C301 H30A 108.6 . . ?
N301 C301 H30B 108.6 . . ?
N301 C301 C302 114.81(10) . . ?
H30A C301 H30B 107.5 . . ?
C302 C301 H30A 108.6 . . ?
C302 C301 H30B 108.6 . . ?
O301 C302 C301 109.85(13) . . ?
O301 C302 H30C 109.7 . . ?
O301 C302 H30D 109.7 . . ?
C301 C302 H30C 109.7 . . ?
C301 C302 H30D 109.7 . . ?
H30C C302 H30D 108.2 . . ?
O301 C303 H30E 109.0 . . ?
O301 C303 H30F 109.0 . . ?
O301 C303 C304 112.97(15) . . ?
H30E C303 H30F 107.8 . . ?
C304 C303 H30E 109.0 . . ?
C304 C303 H30F 109.0 . . ?
O302 C304 C303 116.35(13) . . ?
O302 C304 H30G 108.2 . . ?
O302 C304 H30H 108.2 . . ?
C303 C304 H30G 108.2 . . ?
C303 C304 H30H 108.2 . . ?
H30G C304 H30H 107.4 . . ?
O302 C305 H30I 108.5 . . ?
O302 C305 H30J 108.5 . . ?
O302 C305 C306 115.13(12) . . ?
H30I C305 H30J 107.5 . . ?
C306 C305 H30I 108.5 . . ?
C306 C305 H30J 108.5 . . ?
N302 C306 H30K 107.8 . . ?
N302 C306 H30L 107.8 . . ?
C305 C306 N302 118.07(12) . . ?
C305 C306 H30K 107.8 . . ?
C305 C306 H30L 107.8 . . ?
H30K C306 H30L 107.1 . . ?
N301 C307 H30M 107.4 . . ?
N301 C307 H30N 107.4 . . ?
H30M C307 H30N 106.9 . . ?
C308 C307 N301 119.63(13) . . ?
C308 C307 H30M 107.4 . . ?
C308 C307 H30N 107.4 . . ?
O303 C308 C307 117.96(12) . . ?
O303 C308 H30O 107.8 . . ?
O303 C308 H30P 107.8 . . ?
C307 C308 H30O 107.8 . . ?
C307 C308 H30P 107.8 . . ?
H30O C308 H30P 107.2 . . ?
O303 C309 H30Q 110.5 . . ?
O303 C309 H30R 110.5 . . ?
O303 C309 C310 106.23(14) . . ?
H30Q C309 H30R 108.7 . . ?
C310 C309 H30Q 110.5 . . ?
C310 C309 H30R 110.5 . . ?
O304 C310 C309 106.48(15) . . ?
O304 C310 H31A 110.4 . . ?
O304 C310 H31B 110.4 . . ?
C309 C310 H31A 110.4 . . ?
C309 C310 H31B 110.4 . . ?
H31A C310 H31B 108.6 . . ?
O304 C311 H31C 111.0 . . ?
O304 C311 H31D 111.0 . . ?
O304 C311 C312 103.94(13) . . ?
H31C C311 H31D 109.0 . . ?
C312 C311 H31C 111.0 . . ?
C312 C311 H31D 111.0 . . ?
N302 C312 H31E 108.2 . . ?
N302 C312 H31F 108.2 . . ?
C311 C312 N302 116.50(12) . . ?
C311 C312 H31E 108.2 . . ?
C311 C312 H31F 108.2 . . ?
H31E C312 H31F 107.3 . . ?
N301 C313 H31G 107.5 . . ?
N301 C313 H31H 107.5 . . ?
N301 C313 C314 119.09(13) . . ?
H31G C313 H31H 107.0 . . ?
C314 C313 H31G 107.5 . . ?
C314 C313 H31H 107.5 . . ?
O305 C314 C313 112.23(13) . . ?
O305 C314 H31I 109.2 . . ?
O305 C314 H31J 109.2 . . ?
C313 C314 H31I 109.2 . . ?
C313 C314 H31J 109.2 . . ?
H31I C314 H31J 107.9 . . ?
O305 C315 H31K 109.2 . . ?
O305 C315 H31L 109.2 . . ?
O305 C315 C316 111.99(13) . . ?
H31K C315 H31L 107.9 . . ?
C316 C315 H31K 109.2 . . ?
C316 C315 H31L 109.2 . . ?
O306 C316 C315 118.05(17) . . ?
O306 C316 H31M 107.8 . . ?
O306 C316 H31N 107.8 . . ?
C315 C316 H31M 107.8 . . ?
C315 C316 H31N 107.8 . . ?
H31M C316 H31N 107.1 . . ?
O306 C317 H31O 109.0 . . ?
O306 C317 H31P 109.0 . . ?
O306 C317 C318 113.05(14) . . ?
H31O C317 H31P 107.8 . . ?
C318 C317 H31O 109.0 . . ?
C318 C317 H31P 109.0 . . ?
N302 C318 C317 111.86(10) . . ?
N302 C318 H31Q 109.2 . . ?
N302 C318 H31R 109.2 . . ?
C317 C318 H31Q 109.2 . . ?
C317 C318 H31R 109.2 . . ?
H31Q C318 H31R 107.9 . . ?
O401 K41 N109 135.0(2) . . ?
O401 K41 N401 59.38(2) . . ?
O401 K41 N402 120.62(3) . . ?
O402 K41 N109 163.3(2) . . ?
O402 K41 O401 59.57(3) . . ?
O402 K41 N401 118.95(3) . . ?
O402 K41 N402 61.06(2) . . ?
O403 K41 N109 59.9(2) . . ?
O403 K41 O401 90.77(3) . . ?
O403 K41 O402 118.87(3) . . ?
O403 K41 O404 58.76(3) . . ?
O403 K41 O405 100.70(3) . . ?
O403 K41 O406 130.66(3) . . ?
O403 K41 N401 62.09(2) . . ?
O403 K41 N402 117.91(3) . . ?
O404 K41 N109 75.2(2) . . ?
O404 K41 O401 120.40(3) . . ?
O404 K41 O402 90.05(3) . . ?
O404 K41 N401 120.85(3) . . ?
O404 K41 N402 59.15(2) . . ?
O405 K41 N109 57.0(2) . . ?
O405 K41 O401 102.17(3) . . ?
O405 K41 O402 134.96(3) . . ?
O405 K41 O404 130.98(3) . . ?
O405 K41 O406 60.99(3) . . ?
O405 K41 N401 60.57(2) . . ?
O405 K41 N402 119.42(3) . . ?
O406 K41 N109 73.0(2) . . ?
O406 K41 O401 135.87(3) . . ?
O406 K41 O402 101.85(3) . . ?
O406 K41 O404 97.27(3) . . ?
O406 K41 N401 121.57(3) . . ?
O406 K41 N402 58.43(2) . . ?
N401 K41 N109 76.2(2) . . ?
N402 K41 N109 103.8(2) . . ?
N402 K41 N401 179.99(2) . . ?
C402 O401 K41 119.37(9) . . ?
C402 O401 C403 113.61(12) . . ?
C403 O401 K41 113.75(7) . . ?
C404 O402 K41 116.61(8) . . ?
C404 O402 C405 120.24(11) . . ?
C405 O402 K41 119.51(10) . . ?
C408 O403 K41 118.19(8) . . ?
C409 O403 K41 116.74(9) . . ?
C409 O403 C408 117.63(11) . . ?
C410 O404 K41 114.85(8) . . ?
C411 O404 K41 122.82(9) . . ?
C411 O404 C410 109.43(11) . . ?
C414 O405 K41 118.83(9) . . ?
C414 O405 C415 116.19(11) . . ?
C415 O405 K41 115.02(8) . . ?
C416 O406 K41 114.43(7) . . ?
C417 O406 K41 117.41(8) . . ?
C417 O406 C416 121.41(12) . . ?
C401 N401 K41 108.37(7) . . ?
C401 N401 C407 101.64(5) . . ?
C407 N401 K41 107.99(7) . . ?
C413 N401 K41 106.43(7) . . ?
C413 N401 C401 118.08(6) . . ?
C413 N401 C407 113.91(6) . . ?
C406 N402 K41 108.80(6) . . ?
C406 N402 C412 101.98(5) . . ?
C412 N402 K41 106.75(7) . . ?
C418 N402 K41 112.59(7) . . ?
C418 N402 C406 114.44(6) . . ?
C418 N402 C412 111.51(6) . . ?
N401 C401 H40A 108.6 . . ?
N401 C401 H40B 108.6 . . ?
N401 C401 C402 114.81(10) . . ?
H40A C401 H40B 107.5 . . ?
C402 C401 H40A 108.6 . . ?
C402 C401 H40B 108.6 . . ?
O401 C402 C401 109.85(13) . . ?
O401 C402 H40C 109.7 . . ?
O401 C402 H40D 109.7 . . ?
C401 C402 H40C 109.7 . . ?
C401 C402 H40D 109.7 . . ?
H40C C402 H40D 108.2 . . ?
O401 C403 H40E 109.0 . . ?
O401 C403 H40F 109.0 . . ?
O401 C403 C404 112.97(15) . . ?
H40E C403 H40F 107.8 . . ?
C404 C403 H40E 109.0 . . ?
C404 C403 H40F 109.0 . . ?
O402 C404 C403 116.35(13) . . ?
O402 C404 H40G 108.2 . . ?
O402 C404 H40H 108.2 . . ?
C403 C404 H40G 108.2 . . ?
C403 C404 H40H 108.2 . . ?
H40G C404 H40H 107.4 . . ?
O402 C405 H40I 108.5 . . ?
O402 C405 H40J 108.5 . . ?
O402 C405 C406 115.13(12) . . ?
H40I C405 H40J 107.5 . . ?
C406 C405 H40I 108.5 . . ?
C406 C405 H40J 108.5 . . ?
N402 C406 H40K 107.8 . . ?
N402 C406 H40L 107.8 . . ?
C405 C406 N402 118.07(12) . . ?
C405 C406 H40K 107.8 . . ?
C405 C406 H40L 107.8 . . ?
H40K C406 H40L 107.1 . . ?
N401 C407 H40M 107.4 . . ?
N401 C407 H40N 107.4 . . ?
H40M C407 H40N 106.9 . . ?
C408 C407 N401 119.63(13) . . ?
C408 C407 H40M 107.4 . . ?
C408 C407 H40N 107.4 . . ?
O403 C408 C407 117.96(12) . . ?
O403 C408 H40O 107.8 . . ?
O403 C408 H40P 107.8 . . ?
C407 C408 H40O 107.8 . . ?
C407 C408 H40P 107.8 . . ?
H40O C408 H40P 107.2 . . ?
O403 C409 H40Q 110.5 . . ?
O403 C409 H40R 110.5 . . ?
O403 C409 C410 106.23(14) . . ?
H40Q C409 H40R 108.7 . . ?
C410 C409 H40Q 110.5 . . ?
C410 C409 H40R 110.5 . . ?
O404 C410 C409 106.49(15) . . ?
O404 C410 H41A 110.4 . . ?
O404 C410 H41B 110.4 . . ?
C409 C410 H41A 110.4 . . ?
C409 C410 H41B 110.4 . . ?
H41A C410 H41B 108.6 . . ?
O404 C411 H41C 111.0 . . ?
O404 C411 H41D 111.0 . . ?
O404 C411 C412 103.94(13) . . ?
H41C C411 H41D 109.0 . . ?
C412 C411 H41C 111.0 . . ?
C412 C411 H41D 111.0 . . ?
N402 C412 H41E 108.2 . . ?
N402 C412 H41F 108.2 . . ?
C411 C412 N402 116.51(12) . . ?
C411 C412 H41E 108.2 . . ?
C411 C412 H41F 108.2 . . ?
H41E C412 H41F 107.3 . . ?
N401 C413 H41G 107.5 . . ?
N401 C413 H41H 107.5 . . ?
N401 C413 C414 119.09(13) . . ?
H41G C413 H41H 107.0 . . ?
C414 C413 H41G 107.5 . . ?
C414 C413 H41H 107.5 . . ?
O405 C414 C413 112.23(13) . . ?
O405 C414 H41I 109.2 . . ?
O405 C414 H41J 109.2 . . ?
C413 C414 H41I 109.2 . . ?
C413 C414 H41J 109.2 . . ?
H41I C414 H41J 107.9 . . ?
O405 C415 H41K 109.2 . . ?
O405 C415 H41L 109.2 . . ?
O405 C415 C416 111.99(13) . . ?
H41K C415 H41L 107.9 . . ?
C416 C415 H41K 109.2 . . ?
C416 C415 H41L 109.2 . . ?
O406 C416 C415 118.05(16) . . ?
O406 C416 H41M 107.8 . . ?
O406 C416 H41N 107.8 . . ?
C415 C416 H41M 107.8 . . ?
C415 C416 H41N 107.8 . . ?
H41M C416 H41N 107.1 . . ?
O406 C417 H41O 109.0 . . ?
O406 C417 H41P 109.0 . . ?
O406 C417 C418 113.05(14) . . ?
H41O C417 H41P 107.8 . . ?
C418 C417 H41O 109.0 . . ?
C418 C417 H41P 109.0 . . ?
N402 C418 C417 111.86(10) . . ?
N402 C418 H41Q 109.2 . . ?
N402 C418 H41R 109.2 . . ?
C417 C418 H41Q 109.2 . . ?
C417 C418 H41R 109.2 . . ?
H41Q C418 H41R 107.9 . . ?
C52 C51 Cl51 121.1 . . ?
C52 C51 C56 120.0 . . ?
C56 C51 Cl51 118.9 . . ?
C51 C52 Cl52 121.6 . . ?
C51 C52 C53 120.3 . . ?
C53 C52 Cl52 118.1 . . ?
C52 C53 H53 120.2 . . ?
C54 C53 C52 119.6 . . ?
C54 C53 H53 120.2 . . ?
C53 C54 H54 119.7 . . ?
C55 C54 C53 120.5 . . ?
C55 C54 H54 119.7 . . ?
C54 C55 H55 120.1 . . ?
C54 C55 C56 119.8 . . ?
C56 C55 H55 120.1 . . ?
C51 C56 H56 120.1 . . ?
C55 C56 C51 119.8 . . ?
C55 C56 H56 120.1 . . ?
C72 C71 Cl71 121.6 . . ?
C72 C71 C76 120.3 . . ?
C76 C71 Cl71 118.1 . . ?
C71 C72 Cl72 121.2 . . ?
C71 C72 C73 120.1 . . ?
C73 C72 Cl72 118.8 . . ?
C72 C73 H73 120.1 . . ?
C74 C73 C72 119.8 . . ?
C74 C73 H73 120.1 . . ?
C73 C74 H74 120.1 . . ?
C75 C74 C73 119.8 . . ?
C75 C74 H74 120.1 . . ?
C74 C75 H75 119.8 . . ?
C74 C75 C76 120.5 . . ?
C76 C75 H75 119.8 . . ?
C71 C76 C75 119.6 . . ?
C71 C76 H76 120.2 . . ?
C75 C76 H76 120.2 . . ?
C62 C61 Cl61 121.2 . . ?
C62 C61 C66 120.0 . . ?
C66 C61 Cl61 118.9 . . ?
C61 C62 Cl62 121.5 . . ?
C61 C62 C63 120.3 . . ?
C63 C62 Cl62 118.2 . . ?
C62 C63 H63 120.2 . . ?
C62 C63 C64 119.5 . . ?
C64 C63 H63 120.2 . . ?
C63 C64 H64 119.7 . . ?
C65 C64 C63 120.6 . . ?
C65 C64 H64 119.7 . . ?
C64 C65 H65 120.1 . . ?
C64 C65 C66 119.8 . . ?
C66 C65 H65 120.1 . . ?
C61 C66 H66 120.1 . . ?
C65 C66 C61 119.8 . . ?
C65 C66 H66 120.1 . . ?
C208 O2 K21 109.8(5) . . ?
C2 O2 K21 119.4(8) . . ?
C2 O2 C208 111.1(10) . . ?
C210 C2 H2A 107.7 . . ?
C210 C2 H2B 107.7 . . ?
O2 C2 C210 118.3(11) . . ?
O2 C2 H2A 107.7 . . ?
O2 C2 H2B 107.7 . . ?
H2A C2 H2B 107.1 . . ?

loop_
_geom_bond_atom_site_label_1
_geom_bond_atom_site_label_2
_geom_bond_distance
_geom_bond_site_symmetry_2
_geom_bond_publ_flag
I11 Co11 2.5617(16) . ?
I12 Co11 2.5513(16) . ?
I13 Co12 2.519(2) . ?
I14 Co12 2.528(2) . ?
I15 Co13 2.540(2) . ?
I16 Co13 2.519(2) . ?
Co11 N101 2.003(10) . ?
Co11 N102 1.990(10) . ?
Co12 N103 1.983(10) . ?
Co12 N104 1.994(13) . ?
Co13 N105 1.996(14) . ?
Co13 N106 1.994(11) . ?
N101 C101 1.325(16) . ?
N101 C112 1.388(16) . ?
N102 C102 1.388(15) . ?
N102 C107 1.367(16) . ?
N103 C103 1.388(17) . ?
N103 C108 1.390(16) . ?
N104 C104 1.374(17) . ?
N104 C109 1.399(19) . ?
N105 C105 1.319(17) . ?
N105 C110 1.378(19) . ?
N106 C106 1.303(17) . ?
N106 C111 1.386(17) . ?
C117 H117 0.9500 . ?
C117 C111 1.383(19) . ?
C117 C123 1.39(2) . ?
C118 H118 0.9500 . ?
C118 C112 1.367(19) . ?
C118 C124 1.390(19) . ?
C113 H113 0.9500 . ?
C113 C107 1.404(17) . ?
C113 C119 1.333(18) . ?
C114 H114 0.9500 . ?
C114 C108 1.376(18) . ?
C114 C120 1.412(18) . ?
C115 H115 0.9500 . ?
C115 C109 1.39(2) . ?
C115 C121 1.38(2) . ?
C116 H116 0.9500 . ?
C116 C110 1.43(2) . ?
C116 C122 1.42(2) . ?
N111 C129 1.170(13) . ?
N111 K31 3.131(13) . ?
N112 C130 1.155(13) . ?
N107 C125 1.146(13) . ?
N107 K21 3.245(13) . ?
N108 C126 1.160(12) . ?
N109 C127 1.146(13) . ?
N109 K41 4.093(14) . ?
N110 C128 1.138(14) . ?
C101 C102 1.417(16) . ?
C101 C106 1.382(17) . ?
C102 C103 1.437(17) . ?
C103 C104 1.428(19) . ?
C104 C105 1.404(17) . ?
C105 C106 1.435(18) . ?
C107 C108 1.447(16) . ?
C109 C110 1.357(19) . ?
C111 C112 1.434(18) . ?
C119 C120 1.429(18) . ?
C119 C125 1.427(13) . ?
C120 C126 1.420(13) . ?
C121 C122 1.354(18) . ?
C121 C127 1.433(14) . ?
C122 C128 1.413(14) . ?
C123 C124 1.404(19) . ?
C123 C129 1.417(14) . ?
C124 C130 1.432(13) . ?
K21 O201 2.8546(11) . ?
K21 O202 2.8511(11) . ?
K21 O203 2.7903(11) . ?
K21 O204 2.8297(11) . ?
K21 O205 2.8147(11) . ?
K21 O206 2.8251(11) . ?
K21 N201 3.0145(10) . ?
K21 N202 3.0038(10) . ?
K21 O2 2.851(10) . ?
O201 C202 1.2809(17) . ?
O201 C203 1.4170(19) . ?
O202 C204 1.3498(18) . ?
O202 C205 1.3552(17) . ?
O203 C208 1.4196(16) . ?
O203 C209 1.3579(18) . ?
O204 C210 1.3904(19) . ?
O204 C211 1.3308(16) . ?
O205 C214 1.3445(17) . ?
O205 C215 1.3902(16) . ?
O206 C216 1.3619(19) . ?
O206 C217 1.3565(17) . ?
N201 C201 1.4677(15) . ?
N201 C207 1.4791(15) . ?
N201 C213 1.4528(15) . ?
N202 C206 1.5026(16) . ?
N202 C212 1.5239(14) . ?
N202 C218 1.4108(15) . ?
C201 H20A 0.9900 . ?
C201 H20B 0.9900 . ?
C201 C202 1.540(2) . ?
C202 H20C 0.9900 . ?
C202 H20D 0.9900 . ?
C203 H20E 0.9900 . ?
C203 H20F 0.9900 . ?
C203 C204 1.439(2) . ?
C204 H20G 0.9900 . ?
C204 H20H 0.9900 . ?
C205 H20I 0.9900 . ?
C205 H20J 0.9900 . ?
C205 C206 1.4795(19) . ?
C206 H20K 0.9900 . ?
C206 H20L 0.9900 . ?
C207 H20M 0.9900 . ?
C207 H20N 0.9900 . ?
C207 C208 1.424(2) . ?
C208 H20O 0.9900 . ?
C208 H20P 0.9900 . ?
C208 H20Q 0.9900 . ?
C208 H20R 0.9900 . ?
C208 O2 1.555(9) . ?
C209 H20S 0.9900 . ?
C209 H20T 0.9900 . ?
C209 C210 1.555(2) . ?
C210 H21A 0.9900 . ?
C210 H21B 0.9900 . ?
C210 H21C 0.9900 . ?
C210 H21D 0.9900 . ?
C210 C2 1.486(10) . ?
C211 H21E 0.9900 . ?
C211 H21F 0.9900 . ?
C211 C212 1.516(2) . ?
C212 H21G 0.9900 . ?
C212 H21H 0.9900 . ?
C213 H21I 0.9900 . ?
C213 H21J 0.9900 . ?
C213 C214 1.4580(19) . ?
C214 H21K 0.9900 . ?
C214 H21L 0.9900 . ?
C215 H21M 0.9900 . ?
C215 H21N 0.9900 . ?
C215 C216 1.476(2) . ?
C216 H21O 0.9900 . ?
C216 H21P 0.9900 . ?
C217 H21Q 0.9900 . ?
C217 H21R 0.9900 . ?
C217 C218 1.481(2) . ?
C218 H21S 0.9900 . ?
C218 H21T 0.9900 . ?
K31 O301 2.8546(11) . ?
K31 O302 2.8512(11) . ?
K31 O303 2.7903(11) . ?
K31 O304 2.8297(11) . ?
K31 O305 2.8147(11) . ?
K31 O306 2.8251(11) . ?
K31 N301 3.0145(10) . ?
K31 N302 3.0038(11) . ?
O301 C302 1.2809(17) . ?
O301 C303 1.4170(19) . ?
O302 C304 1.3497(18) . ?
O302 C305 1.3552(17) . ?
O303 C308 1.4196(16) . ?
O303 C309 1.3579(18) . ?
O304 C310 1.3903(19) . ?
O304 C311 1.3308(16) . ?
O305 C314 1.3445(17) . ?
O305 C315 1.3902(16) . ?
O306 C316 1.3619(18) . ?
O306 C317 1.3565(17) . ?
N301 C301 1.4677(15) . ?
N301 C307 1.4791(15) . ?
N301 C313 1.4528(15) . ?
N302 C306 1.5026(16) . ?
N302 C312 1.5239(14) . ?
N302 C318 1.4108(15) . ?
C301 H30A 0.9900 . ?
C301 H30B 0.9900 . ?
C301 C302 1.540(2) . ?
C302 H30C 0.9900 . ?
C302 H30D 0.9900 . ?
C303 H30E 0.9900 . ?
C303 H30F 0.9900 . ?
C303 C304 1.439(2) . ?
C304 H30G 0.9900 . ?
C304 H30H 0.9900 . ?
C305 H30I 0.9900 . ?
C305 H30J 0.9900 . ?
C305 C306 1.4795(19) . ?
C306 H30K 0.9900 . ?
C306 H30L 0.9900 . ?
C307 H30M 0.9900 . ?
C307 H30N 0.9900 . ?
C307 C308 1.424(2) . ?
C308 H30O 0.9900 . ?
C308 H30P 0.9900 . ?
C309 H30Q 0.9900 . ?
C309 H30R 0.9900 . ?
C309 C310 1.555(2) . ?
C310 H31A 0.9900 . ?
C310 H31B 0.9900 . ?
C311 H31C 0.9900 . ?
C311 H31D 0.9900 . ?
C311 C312 1.516(2) . ?
C312 H31E 0.9900 . ?
C312 H31F 0.9900 . ?
C313 H31G 0.9900 . ?
C313 H31H 0.9900 . ?
C313 C314 1.4580(19) . ?
C314 H31I 0.9900 . ?
C314 H31J 0.9900 . ?
C315 H31K 0.9900 . ?
C315 H31L 0.9900 . ?
C315 C316 1.476(2) . ?
C316 H31M 0.9900 . ?
C316 H31N 0.9900 . ?
C317 H31O 0.9900 . ?
C317 H31P 0.9900 . ?
C317 C318 1.481(2) . ?
C318 H31Q 0.9900 . ?
C318 H31R 0.9900 . ?
K41 O401 2.8546(11) . ?
K41 O402 2.8512(11) . ?
K41 O403 2.7903(11) . ?
K41 O404 2.8297(11) . ?
K41 O405 2.8147(11) . ?
K41 O406 2.8251(11) . ?
K41 N401 3.0145(10) . ?
K41 N402 3.0038(10) . ?
O401 C402 1.2809(17) . ?
O401 C403 1.4170(19) . ?
O402 C404 1.3498(18) . ?
O402 C405 1.3552(17) . ?
O403 C408 1.4196(16) . ?
O403 C409 1.3579(18) . ?
O404 C410 1.3903(19) . ?
O404 C411 1.3308(16) . ?
O405 C414 1.3445(17) . ?
O405 C415 1.3902(16) . ?
O406 C416 1.3619(18) . ?
O406 C417 1.3565(17) . ?
N401 C401 1.4677(15) . ?
N401 C407 1.4791(15) . ?
N401 C413 1.4528(15) . ?
N402 C406 1.5026(16) . ?
N402 C412 1.5239(14) . ?
N402 C418 1.4108(15) . ?
C401 H40A 0.9900 . ?
C401 H40B 0.9900 . ?
C401 C402 1.540(2) . ?
C402 H40C 0.9900 . ?
C402 H40D 0.9900 . ?
C403 H40E 0.9900 . ?
C403 H40F 0.9900 . ?
C403 C404 1.439(2) . ?
C404 H40G 0.9900 . ?
C404 H40H 0.9900 . ?
C405 H40I 0.9900 . ?
C405 H40J 0.9900 . ?
C405 C406 1.4795(19) . ?
C406 H40K 0.9900 . ?
C406 H40L 0.9900 . ?
C407 H40M 0.9900 . ?
C407 H40N 0.9900 . ?
C407 C408 1.424(2) . ?
C408 H40O 0.9900 . ?
C408 H40P 0.9900 . ?
C409 H40Q 0.9900 . ?
C409 H40R 0.9900 . ?
C409 C410 1.555(2) . ?
C410 H41A 0.9900 . ?
C410 H41B 0.9900 . ?
C411 H41C 0.9900 . ?
C411 H41D 0.9900 . ?
C411 C412 1.516(2) . ?
C412 H41E 0.9900 . ?
C412 H41F 0.9900 . ?
C413 H41G 0.9900 . ?
C413 H41H 0.9900 . ?
C413 C414 1.4580(19) . ?
C414 H41I 0.9900 . ?
C414 H41J 0.9900 . ?
C415 H41K 0.9900 . ?
C415 H41L 0.9900 . ?
C415 C416 1.476(2) . ?
C416 H41M 0.9900 . ?
C416 H41N 0.9900 . ?
C417 H41O 0.9900 . ?
C417 H41P 0.9900 . ?
C417 C418 1.481(2) . ?
C418 H41Q 0.9900 . ?
C418 H41R 0.9900 . ?
Cl52 C52 1.7261 . ?
Cl51 C51 1.7303 . ?
C51 C52 1.3738 . ?
C51 C56 1.3873 . ?
C52 C53 1.3801 . ?
C53 H53 0.9500 . ?
C53 C54 1.3797 . ?
C54 H54 0.9500 . ?
C54 C55 1.3767 . ?
C55 H55 0.9500 . ?
C55 C56 1.3803 . ?
C56 H56 0.9500 . ?
Cl71 C71 1.7251 . ?
Cl72 C72 1.7287 . ?
C71 C72 1.3744 . ?
C71 C76 1.3778 . ?
C72 C73 1.3868 . ?
C73 H73 0.9500 . ?
C73 C74 1.3804 . ?
C74 H74 0.9500 . ?
C74 C75 1.3772 . ?
C75 H75 0.9500 . ?
C75 C76 1.3815 . ?
C76 H76 0.9500 . ?
Cl62 C62 1.7254 . ?
Cl61 C61 1.7288 . ?
C61 C62 1.3752 . ?
C61 C66 1.3881 . ?
C62 C63 1.3783 . ?
C63 H63 0.9500 . ?
C63 C64 1.3806 . ?
C64 H64 0.9500 . ?
C64 C65 1.3770 . ?
C65 H65 0.9500 . ?
C65 C66 1.3786 . ?
C66 H66 0.9500 . ?
O2 C2 1.336(14) . ?
C2 H2A 0.9900 . ?
C2 H2B 0.9900 . ?

loop_
_geom_torsion_atom_site_label_1
_geom_torsion_atom_site_label_2
_geom_torsion_atom_site_label_3
_geom_torsion_atom_site_label_4
_geom_torsion
_geom_torsion_site_symmetry_1
_geom_torsion_site_symmetry_2
_geom_torsion_site_symmetry_3
_geom_torsion_site_symmetry_4
_geom_torsion_publ_flag
Co11 N101 C101 C102 0.1(13) . . . . ?
Co11 N101 C101 C106 176.3(9) . . . . ?
Co11 N101 C112 C118 4.1(17) . . . . ?
Co11 N101 C112 C111 -178.1(8) . . . . ?
Co11 N102 C102 C101 0.1(14) . . . . ?
Co11 N102 C102 C103 -178.6(8) . . . . ?
Co11 N102 C107 C113 3.4(17) . . . . ?
Co11 N102 C107 C108 178.7(8) . . . . ?
Co12 N103 C103 C102 175.5(9) . . . . ?
Co12 N103 C103 C104 1.0(13) . . . . ?
Co12 N103 C108 C114 2.7(17) . . . . ?
Co12 N103 C108 C107 -175.0(8) . . . . ?
Co12 N104 C104 C103 2.2(13) . . . . ?
Co12 N104 C104 C105 -179.0(10) . . . . ?
Co12 N104 C109 C115 0.6(18) . . . . ?
Co12 N104 C109 C110 175.3(10) . . . . ?
Co13 N105 C105 C104 179.1(10) . . . . ?
Co13 N105 C105 C106 1.5(13) . . . . ?
Co13 N105 C110 C116 -0.4(18) . . . . ?
Co13 N105 C110 C109 179.1(10) . . . . ?
Co13 N106 C106 C101 -177.8(9) . . . . ?
Co13 N106 C106 C105 1.1(13) . . . . ?
Co13 N106 C111 C117 -5.8(17) . . . . ?
Co13 N106 C111 C112 173.7(8) . . . . ?
N101 C101 C102 N102 -0.1(18) . . . . ?
N101 C101 C102 C103 178.6(9) . . . . ?
N101 C101 C106 N106 3.3(19) . . . . ?
N101 C101 C106 C105 -175.6(11) . . . . ?
N102 C102 C103 N103 -0.2(17) . . . . ?
N102 C102 C103 C104 174.4(10) . . . . ?
N102 C107 C108 N103 0.6(17) . . . . ?
N102 C107 C108 C114 -177.1(11) . . . . ?
N103 C103 C104 N104 -2.1(16) . . . . ?
N103 C103 C104 C105 179.0(11) . . . . ?
N104 C104 C105 N105 2(2) . . . . ?
N104 C104 C105 C106 179.6(10) . . . . ?
N104 C109 C110 N105 3(2) . . . . ?
N104 C109 C110 C116 -177.2(10) . . . . ?
N105 C105 C106 N106 -1.8(16) . . . . ?
N105 C105 C106 C101 177.1(11) . . . . ?
N106 C111 C112 N101 2.9(17) . . . . ?
N106 C111 C112 C118 -179.3(10) . . . . ?
C117 C111 C112 N101 -177.7(10) . . . . ?
C117 C111 C112 C118 0.1(17) . . . . ?
C117 C123 C124 C118 0.3(18) . . . . ?
C117 C123 C124 C130 -175.9(12) . . . . ?
C113 C107 C108 N103 176.1(10) . . . . ?
C113 C107 C108 C114 -1.5(17) . . . . ?
C113 C119 C120 C114 -2.5(17) . . . . ?
C113 C119 C120 C126 -180.0(11) . . . . ?
C115 C109 C110 N105 177.9(11) . . . . ?
C115 C109 C110 C116 -3(2) . . . . ?
C115 C121 C122 C116 6(2) . . . . ?
C115 C121 C122 C128 -179.2(13) . . . . ?
C101 N101 C112 C118 179.0(10) . . . . ?
C101 N101 C112 C111 -3.2(16) . . . . ?
C101 C102 C103 N103 -178.9(11) . . . . ?
C101 C102 C103 C104 -4.3(17) . . . . ?
C102 N102 C107 C113 -178.0(10) . . . . ?
C102 N102 C107 C108 -2.6(16) . . . . ?
C102 C101 C106 N106 179.1(11) . . . . ?
C102 C101 C106 C105 0.3(18) . . . . ?
C102 C103 C104 N104 -177.0(10) . . . . ?
C102 C103 C104 C105 4.1(18) . . . . ?
C103 N103 C108 C114 179.3(10) . . . . ?
C103 N103 C108 C107 1.6(16) . . . . ?
C103 C104 C105 N105 -179.2(10) . . . . ?
C103 C104 C105 C106 -2(2) . . . . ?
C104 N104 C109 C115 -174.2(11) . . . . ?
C104 N104 C109 C110 0.5(18) . . . . ?
C104 C105 C106 N106 -179.5(11) . . . . ?
C104 C105 C106 C101 -0.6(18) . . . . ?
C105 N105 C110 C116 176.2(11) . . . . ?
C105 N105 C110 C109 -4(2) . . . . ?
C106 N106 C111 C117 -178.8(11) . . . . ?
C106 N106 C111 C112 0.6(16) . . . . ?
C106 C101 C102 N102 -176.4(9) . . . . ?
C106 C101 C102 C103 2.3(19) . . . . ?
C107 N102 C102 C101 -178.9(11) . . . . ?
C107 N102 C102 C103 2.4(15) . . . . ?
C107 C113 C119 C120 2.6(19) . . . . ?
C107 C113 C119 C125 -178.5(11) . . . . ?
C108 N103 C103 C102 -1.8(16) . . . . ?
C108 N103 C103 C104 -176.4(10) . . . . ?
C108 C114 C120 C119 0.4(18) . . . . ?
C108 C114 C120 C126 177.8(11) . . . . ?
C109 N104 C104 C103 178.2(10) . . . . ?
C109 N104 C104 C105 -3.0(18) . . . . ?
C109 C115 C121 C122 -5(2) . . . . ?
C109 C115 C121 C127 177.9(14) . . . . ?
C110 N105 C105 C104 1.6(18) . . . . ?
C110 N105 C105 C106 -176.0(10) . . . . ?
C110 C116 C122 C121 -6(2) . . . . ?
C110 C116 C122 C128 179.3(13) . . . . ?
C111 N106 C106 C101 -3.5(17) . . . . ?
C111 N106 C106 C105 175.4(10) . . . . ?
C111 C117 C123 C124 1.6(19) . . . . ?
C111 C117 C123 C129 -175.7(12) . . . . ?
C112 N101 C101 C102 -175.9(10) . . . . ?
C112 N101 C101 C106 0.3(17) . . . . ?
C112 C118 C124 C123 -2.1(18) . . . . ?
C112 C118 C124 C130 174.0(12) . . . . ?
C119 C113 C107 N102 175.0(11) . . . . ?
C119 C113 C107 C108 -0.6(17) . . . . ?
C120 C114 C108 N103 -176.1(10) . . . . ?
C120 C114 C108 C107 1.6(18) . . . . ?
C121 C115 C109 N104 177.8(12) . . . . ?
C121 C115 C109 C110 3(2) . . . . ?
C122 C116 C110 N105 -176.6(11) . . . . ?
C122 C116 C110 C109 4(2) . . . . ?
C123 C117 C111 N106 177.6(11) . . . . ?
C123 C117 C111 C112 -1.8(18) . . . . ?
C124 C118 C112 N101 179.8(10) . . . . ?
C124 C118 C112 C111 1.9(17) . . . . ?
C125 C119 C120 C114 178.6(11) . . . . ?
C125 C119 C120 C126 1.2(17) . . . . ?
C127 C121 C122 C116 -176.5(13) . . . . ?
C127 C121 C122 C128 -2(3) . . . . ?
C129 C123 C124 C118 177.5(12) . . . . ?
C129 C123 C124 C130 1.2(19) . . . . ?
K21 O201 C202 C201 51.15(14) . . . . ?
K21 O201 C203 C204 -44.14(15) . . . . ?
K21 O202 C204 C203 -34.6(2) . . . . ?
K21 O202 C205 C206 38.0(2) . . . . ?
K21 O203 C208 C207 32.9(2) . . . . ?
K21 O203 C209 C210 -53.0(2) . . . . ?
K21 O204 C210 C209 -50.19(18) . . . . ?
K21 O204 C210 C2 -9.8(10) . . . . ?
K21 O204 C211 C212 52.41(17) . . . . ?
K21 O205 C214 C213 43.7(2) . . . . ?
K21 O205 C215 C216 -42.1(2) . . . . ?
K21 O206 C216 C215 -34.2(2) . . . . ?
K21 O206 C217 C218 50.42(16) . . . . ?
K21 N201 C201 C202 39.74(11) . . . . ?
K21 N201 C207 C208 33.67(13) . . . . ?
K21 N201 C213 C214 39.46(14) . . . . ?
K21 N202 C206 C205 35.46(14) . . . . ?
K21 N202 C212 C211 43.57(11) . . . . ?
K21 N202 C218 C217 38.79(11) . . . . ?
K21 O2 C2 C210 -6(2) . . . . ?
O201 C203 C204 O202 54.3(2) . . . . ?
O202 C205 C206 N202 -51.4(2) . . . . ?
O203 C209 C210 O204 68.0(2) . . . . ?
O204 C210 C2 O2 11(2) . . . . ?
O204 C211 C212 N202 -63.92(17) . . . . ?
O205 C215 C216 O206 53.0(3) . . . . ?
O206 C217 C218 N202 -60.80(16) . . . . ?
N201 C201 C202 O201 -62.81(15) . . . . ?
N201 C207 C208 O203 -47.4(2) . . . . ?
N201 C207 C208 O2 -67.7(5) . . . . ?
N201 C213 C214 O205 -58.9(2) . . . . ?
C201 N201 C207 C208 -80.24(15) . . . . ?
C201 N201 C213 C214 161.45(15) . . . . ?
C202 O201 C203 C204 174.87(14) . . . . ?
C203 O201 C202 C201 -170.24(11) . . . . ?
C204 O202 C205 C206 -164.23(17) . . . . ?
C205 O202 C204 C203 166.95(18) . . . . ?
C206 N202 C212 C211 157.65(12) . . . . ?
C206 N202 C218 C217 -86.14(14) . . . . ?
C207 N201 C201 C202 153.36(12) . . . . ?
C207 N201 C213 C214 -79.42(17) . . . . ?
C207 C208 O2 K21 64.8(5) . . . . ?
C207 C208 O2 C2 -160.9(10) . . . . ?
C208 O203 C209 C210 157.63(17) . . . . ?
C208 O2 C2 C210 -135.6(12) . . . . ?
C209 O203 C208 C207 -178.17(18) . . . . ?
C210 O204 C211 C212 -168.31(14) . . . . ?
C211 O204 C210 C209 166.99(16) . . . . ?
C211 O204 C210 C2 -152.6(9) . . . . ?
C212 N202 C206 C205 -77.09(16) . . . . ?
C212 N202 C218 C217 158.76(12) . . . . ?
C213 N201 C201 C202 -81.26(15) . . . . ?
C213 N201 C207 C208 151.66(14) . . . . ?
C214 O205 C215 C216 172.5(2) . . . . ?
C215 O205 C214 C213 -172.33(18) . . . . ?
C216 O206 C217 C218 -159.99(14) . . . . ?
C217 O206 C216 C215 175.39(16) . . . . ?
C218 N202 C206 C205 162.37(14) . . . . ?
C218 N202 C212 C211 -79.79(15) . . . . ?
K31 O301 C302 C301 51.14(14) . . . . ?
K31 O301 C303 C304 -44.15(15) . . . . ?
K31 O302 C304 C303 -34.6(2) . . . . ?
K31 O302 C305 C306 38.0(2) . . . . ?
K31 O303 C308 C307 32.9(2) . . . . ?
K31 O303 C309 C310 -52.9(2) . . . . ?
K31 O304 C310 C309 -50.19(18) . . . . ?
K31 O304 C311 C312 52.41(17) . . . . ?
K31 O305 C314 C313 43.7(2) . . . . ?
K31 O305 C315 C316 -42.1(2) . . . . ?
K31 O306 C316 C315 -34.2(2) . . . . ?
K31 O306 C317 C318 50.42(16) . . . . ?
K31 N301 C301 C302 39.74(11) . . . . ?
K31 N301 C307 C308 33.67(13) . . . . ?
K31 N301 C313 C314 39.45(14) . . . . ?
K31 N302 C306 C305 35.45(14) . . . . ?
K31 N302 C312 C311 43.57(11) . . . . ?
K31 N302 C318 C317 38.79(11) . . . . ?
O301 C303 C304 O302 54.3(2) . . . . ?
O302 C305 C306 N302 -51.4(2) . . . . ?
O303 C309 C310 O304 68.0(2) . . . . ?
O304 C311 C312 N302 -63.91(17) . . . . ?
O305 C315 C316 O306 53.0(3) . . . . ?
O306 C317 C318 N302 -60.80(16) . . . . ?
N301 C301 C302 O301 -62.81(15) . . . . ?
N301 C307 C308 O303 -47.4(2) . . . . ?
N301 C313 C314 O305 -58.9(2) . . . . ?
C301 N301 C307 C308 147.57(14) . . . . ?
C301 N301 C313 C314 -82.53(17) . . . . ?
C302 O301 C303 C304 174.86(14) . . . . ?
C303 O301 C302 C301 -170.24(11) . . . . ?
C304 O302 C305 C306 -164.22(17) . . . . ?
C305 O302 C304 C303 166.95(18) . . . . ?
C306 N302 C312 C311 -70.51(14) . . . . ?
C306 N302 C318 C317 163.72(12) . . . . ?
C307 N301 C301 C302 -73.89(13) . . . . ?
C307 N301 C313 C314 158.34(15) . . . . ?
C308 O303 C309 C310 157.64(17) . . . . ?
C309 O303 C308 C307 -178.17(18) . . . . ?
C310 O304 C311 C312 -168.31(14) . . . . ?
C311 O304 C310 C309 166.98(16) . . . . ?
C312 N302 C306 C305 148.00(15) . . . . ?
C312 N302 C318 C317 -81.18(14) . . . . ?
C313 N301 C301 C302 160.74(12) . . . . ?
C313 N301 C307 C308 -84.33(16) . . . . ?
C314 O305 C315 C316 172.5(2) . . . . ?
C315 O305 C314 C313 -172.32(18) . . . . ?
C316 O306 C317 C318 -159.98(14) . . . . ?
C317 O306 C316 C315 175.38(16) . . . . ?
C318 N302 C306 C305 -91.45(16) . . . . ?
C318 N302 C312 C311 166.92(12) . . . . ?
K41 O401 C402 C401 -51.15(14) . . . . ?
K41 O401 C403 C404 44.14(15) . . . . ?
K41 O402 C404 C403 34.6(2) . . . . ?
K41 O402 C405 C406 -38.0(2) . . . . ?
K41 O403 C408 C407 -32.9(2) . . . . ?
K41 O403 C409 C410 53.0(2) . . . . ?
K41 O404 C410 C409 50.18(18) . . . . ?
K41 O404 C411 C412 -52.41(17) . . . . ?
K41 O405 C414 C413 -43.7(2) . . . . ?
K41 O405 C415 C416 42.1(2) . . . . ?
K41 O406 C416 C415 34.2(2) . . . . ?
K41 O406 C417 C418 -50.42(16) . . . . ?
K41 N401 C401 C402 -39.74(11) . . . . ?
K41 N401 C407 C408 -33.67(13) . . . . ?
K41 N401 C413 C414 -39.46(14) . . . . ?
K41 N402 C406 C405 -35.46(14) . . . . ?
K41 N402 C412 C411 -43.57(11) . . . . ?
K41 N402 C418 C417 -38.79(11) . . . . ?
O401 C403 C404 O402 -54.3(2) . . . . ?
O402 C405 C406 N402 51.4(2) . . . . ?
O403 C409 C410 O404 -68.0(2) . . . . ?
O404 C411 C412 N402 63.91(17) . . . . ?
O405 C415 C416 O406 -53.0(3) . . . . ?
O406 C417 C418 N402 60.80(16) . . . . ?
N401 C401 C402 O401 62.81(15) . . . . ?
N401 C407 C408 O403 47.4(2) . . . . ?
N401 C413 C414 O405 58.9(2) . . . . ?
C401 N401 C407 C408 80.23(15) . . . . ?
C401 N401 C413 C414 -161.45(15) . . . . ?
C402 O401 C403 C404 -174.87(14) . . . . ?
C403 O401 C402 C401 170.24(11) . . . . ?
C404 O402 C405 C406 164.23(17) . . . . ?
C405 O402 C404 C403 -166.95(18) . . . . ?
C406 N402 C412 C411 -157.64(12) . . . . ?
C406 N402 C418 C417 86.14(14) . . . . ?
C407 N401 C401 C402 -153.36(12) . . . . ?
C407 N401 C413 C414 79.42(17) . . . . ?
C408 O403 C409 C410 -157.63(17) . . . . ?
C409 O403 C408 C407 178.18(18) . . . . ?
C410 O404 C411 C412 168.31(14) . . . . ?
C411 O404 C410 C409 -166.99(16) . . . . ?
C412 N402 C406 C405 77.09(16) . . . . ?
C412 N402 C418 C417 -158.76(12) . . . . ?
C413 N401 C401 C402 81.26(15) . . . . ?
C413 N401 C407 C408 -151.66(14) . . . . ?
C414 O405 C415 C416 -172.5(2) . . . . ?
C415 O405 C414 C413 172.33(18) . . . . ?
C416 O406 C417 C418 159.99(14) . . . . ?
C417 O406 C416 C415 -175.39(16) . . . . ?
C418 N402 C406 C405 -162.37(14) . . . . ?
C418 N402 C412 C411 79.79(15) . . . . ?
Cl52 C52 C53 C54 179.0 . . . . ?
Cl51 C51 C52 Cl52 -0.7 . . . . ?
Cl51 C51 C52 C53 178.9 . . . . ?
Cl51 C51 C56 C55 -178.6 . . . . ?
C51 C52 C53 C54 -0.6 . . . . ?
C52 C51 C56 C55 0.5 . . . . ?
C52 C53 C54 C55 1.0 . . . . ?
C53 C54 C55 C56 -0.7 . . . . ?
C54 C55 C56 C51 0.0 . . . . ?
C56 C51 C52 Cl52 -179.7 . . . . ?
C56 C51 C52 C53 -0.2 . . . . ?
Cl71 C71 C72 Cl72 -0.5 . . . . ?
Cl71 C71 C72 C73 -179.6 . . . . ?
Cl71 C71 C76 C75 178.8 . . . . ?
Cl72 C72 C73 C74 -178.5 . . . . ?
C71 C72 C73 C74 0.6 . . . . ?
C72 C71 C76 C75 -0.5 . . . . ?
C72 C73 C74 C75 -0.1 . . . . ?
C73 C74 C75 C76 -0.7 . . . . ?
C74 C75 C76 C71 1.0 . . . . ?
C76 C71 C72 Cl72 178.8 . . . . ?
C76 C71 C72 C73 -0.3 . . . . ?
Cl62 C62 C63 C64 179.0 . . . . ?
Cl61 C61 C62 Cl62 -0.8 . . . . ?
Cl61 C61 C62 C63 178.8 . . . . ?
Cl61 C61 C66 C65 -178.5 . . . . ?
C61 C62 C63 C64 -0.6 . . . . ?
C62 C61 C66 C65 0.3 . . . . ?
C62 C63 C64 C65 1.0 . . . . ?
C63 C64 C65 C66 -0.8 . . . . ?
C64 C65 C66 C61 0.1 . . . . ?
C66 C61 C62 Cl62 -179.6 . . . . ?
C66 C61 C62 C63 -0.1 . . . . ?

loop_
_twin_individual_id
_twin_individual_mass_fraction_refined
1 0.5147(12)
2 0.4853(12)
